data_1567580
loop_
_publ_author_name
'Th\'ery, Valentin'
'Molton, Florian'
'Sirach, Selim'
'Tillet, Neven'
'P\'ecaut, Jacques'
'Tom\'as-Mendivil, Eder'
'Martin, David'

_publ_section_title
;
 The curious case of a sterically crowded Stenhouse salt
;
_journal_issue 33
_journal_name_full 'Chemical Science'
_journal_page_first 9755
_journal_page_last 9760
_journal_paper_doi 10.1039/D2SC01895K
_journal_volume 13
_journal_year 2022
_chemical_formula_moiety '2(C26.5 H38 N O0.5)'
_chemical_formula_sum 'C53 H76 N2 O'
_chemical_formula_weight 757.15
_space_group_crystal_system triclinic
_space_group_IT_number 2
_space_group_name_Hall '-P 1'
_space_group_name_H-M_alt 'P -1'
_atom_sites_solution_hydrogens difmap
_audit_creation_date 2022-02-08
_audit_creation_method
;
Olex2 1.3
(compiled 2020.11.12 svn.r5f609507 for OlexSys, GUI svn.r6408)
;
_audit_update_record
;
2022-03-30 deposited with the CCDC.	2022-07-27 downloaded from the CCDC.
;
_cell_angle_alpha 109.830(4)
_cell_angle_beta 93.980(3)
_cell_angle_gamma 103.160(3)
_cell_formula_units_Z 4
_cell_length_a 14.2247(5)
_cell_length_b 18.7107(6)
_cell_length_c 19.0753(10)
_cell_measurement_reflns_used 6745
_cell_measurement_temperature 150.00(10)
_cell_measurement_theta_max 28.8450
_cell_measurement_theta_min 2.6070
_cell_volume 4590.5(4)
_computing_cell_refinement 'CrysAlisPro 1.171.41.93a (Rigaku OD, 2020)'
_computing_data_collection 'CrysAlisPro 1.171.41.93a (Rigaku OD, 2020)'
_computing_data_reduction 'CrysAlisPro 1.171.41.93a (Rigaku OD, 2020)'
_computing_molecular_graphics 'Olex2 1.3 (Dolomanov et al., 2009)'
_computing_publication_material 'Olex2 1.3 (Dolomanov et al., 2009)'
_computing_structure_refinement 'ShelXL 2018/3 (Sheldrick, 2015)'
_computing_structure_solution 'SHELXS-97 (Sheldrick, 1990)'
_diffrn_ambient_environment N~2~
_diffrn_ambient_temperature 150.00(10)
_diffrn_detector 'CCD plate'
_diffrn_detector_area_resol_mean 15.9653
_diffrn_detector_type Sapphire3
_diffrn_measured_fraction_theta_full 0.999
_diffrn_measured_fraction_theta_max 0.999
_diffrn_measurement_details
;
List of Runs (angles in degrees, time in seconds):

  # Type    Start    End  Width  t~exp~   \w     \q     \k     \f   Frames
#--------------------------------------------------------------------------
  1  \w    -19.00  98.00   1.00   40.00    --   25.25  19.00 120.00  117
  2  \w     -5.00  42.00   1.00   40.00    --   25.25  79.00-124.00   47
  3  \w    -20.00  67.00   1.00   40.00    --   25.25 -99.00  60.00   87
  4  \w      4.00  94.00   1.00   40.00    --   25.25  57.00-180.00   90
  5  \w    -57.00  39.00   1.00   40.00    --  -27.12  77.00 -60.00   96
  6  \w   -100.00 -52.00   1.00   40.00    --  -27.12 -37.00 -90.00   48
;
_diffrn_measurement_device 'four-circle diffractometer'
_diffrn_measurement_device_type 'Xcalibur, Sapphire3'
_diffrn_measurement_method '\w scans'
_diffrn_orient_matrix_type 'CrysAlisPro convention (1999,Acta A55,543-557)'
_diffrn_orient_matrix_UB_11 0.0008609000
_diffrn_orient_matrix_UB_12 -0.0079148000
_diffrn_orient_matrix_UB_13 0.0338309000
_diffrn_orient_matrix_UB_21 0.0463592000
_diffrn_orient_matrix_UB_22 -0.0075825000
_diffrn_orient_matrix_UB_23 -0.0040174000
_diffrn_orient_matrix_UB_31 0.0232677000
_diffrn_orient_matrix_UB_32 0.0403627000
_diffrn_orient_matrix_UB_33 0.0210447000
_diffrn_radiation_monochromator graphite
_diffrn_radiation_probe x-ray
_diffrn_radiation_type 'Mo K\a'
_diffrn_radiation_wavelength 0.71073
_diffrn_reflns_av_R_equivalents 0.0518
_diffrn_reflns_av_unetI/netI 0.0957
_diffrn_reflns_Laue_measured_fraction_full 0.999
_diffrn_reflns_Laue_measured_fraction_max 0.999
_diffrn_reflns_limit_h_max 17
_diffrn_reflns_limit_h_min -17
_diffrn_reflns_limit_k_max 22
_diffrn_reflns_limit_k_min -23
_diffrn_reflns_limit_l_max 23
_diffrn_reflns_limit_l_min -23
_diffrn_reflns_number 41469
_diffrn_reflns_point_group_measured_fraction_full 0.999
_diffrn_reflns_point_group_measured_fraction_max 0.999
_diffrn_reflns_theta_full 25.242
_diffrn_reflns_theta_max 26.372
_diffrn_reflns_theta_min 1.942
_diffrn_source 'fine-focus sealed X-ray tube'
_diffrn_source_type 'Enhance (Mo) X-ray Source'
_exptl_absorpt_coefficient_mu 0.063
_exptl_absorpt_correction_T_max 0.998
_exptl_absorpt_correction_T_min 0.997
_exptl_absorpt_correction_type analytical
_exptl_absorpt_process_details
;
CrysAlisPro 1.171.41.93a (Rigaku Oxford Diffraction, 2020)
Analytical numeric absorption correction using a multifaceted crystal
model based on expressions derived by R.C. Clark & J.S. Reid.
(Clark, R. C. & Reid, J. S. (1995). Acta Cryst. A51, 887-897)
Empirical absorption correction using spherical harmonics,
implemented in SCALE3 ABSPACK scaling algorithm.
;
_exptl_crystal_colour 'translucent colourless'
_exptl_crystal_density_diffrn 1.096
_exptl_crystal_density_method 'not measured'
_exptl_crystal_description irregular
_exptl_crystal_F_000 1664
_exptl_crystal_size_max 0.31
_exptl_crystal_size_mid 0.19
_exptl_crystal_size_min 0.16
_refine_diff_density_max 0.214
_refine_diff_density_min -0.205
_refine_diff_density_rms 0.043
_refine_ls_extinction_method none
_refine_ls_goodness_of_fit_ref 1.013
_refine_ls_hydrogen_treatment refall
_refine_ls_matrix_type fullcycle
_refine_ls_number_parameters 1617
_refine_ls_number_reflns 18741
_refine_ls_number_restraints 0
_refine_ls_restrained_S_all 1.013
_refine_ls_R_factor_all 0.1188
_refine_ls_R_factor_gt 0.0595
_refine_ls_shift/su_max 0.000
_refine_ls_shift/su_mean 0.000
_refine_ls_structure_factor_coef Fsqd
_refine_ls_weighting_details 'w=1/[\s^2^(Fo^2^)+(0.0366P)^2^] where P=(Fo^2^+2Fc^2^)/3'
_refine_ls_weighting_scheme calc
_refine_ls_wR_factor_gt 0.0948
_refine_ls_wR_factor_ref 0.1136
_reflns_Friedel_coverage 0.000
_reflns_number_gt 11281
_reflns_number_total 18741
_reflns_threshold_expression 'I > 2\s(I)'
_cod_data_source_file d2sc01895k2.cif
_cod_data_source_block c1
_cod_original_cell_volume 4590.5(3)
_cod_database_code 1567580
_shelx_shelxl_version_number 2018/3
_chemical_oxdiff_formula 'C11 H10 N O'
_shelx_space_group_comment
;
The symmetry employed for this shelxl refinement is uniquely defined
by the following loop, which should always be used as a source of
symmetry information in preference to the above space-group names.
They are only intended as comments.
;
_shelx_estimated_absorpt_t_max 0.990
_shelx_estimated_absorpt_t_min 0.981
_reflns_odcompleteness_completeness 99.03
_reflns_odcompleteness_iscentric 1
_reflns_odcompleteness_theta 30.44
_olex2_refinement_description
;
;
_olex2_submission_special_instructions 'No special instructions were received'
_oxdiff_exptl_absorpt_empirical_details
;
Empirical correction (ABSPACK) includes:
- Absorption correction using spherical harmonics
- Frame scaling
;
_oxdiff_exptl_absorpt_empirical_full_max 1.071
_oxdiff_exptl_absorpt_empirical_full_min 0.913

loop_
_space_group_symop_operation_xyz
'x, y, z'
'-x, -y, -z'

loop_
_atom_site_label
_atom_site_type_symbol
_atom_site_fract_x
_atom_site_fract_y
_atom_site_fract_z
_atom_site_U_iso_or_equiv
_atom_site_adp_type
_atom_site_occupancy
_atom_site_site_symmetry_order
_atom_site_calc_flag
_atom_site_refinement_flags_posn
_atom_site_refinement_flags_adp
_atom_site_refinement_flags_occupancy
_atom_site_disorder_assembly
_atom_site_disorder_group
O1 O -0.52697(9) -0.19005(7) 0.65357(7) 0.0215(3) Uani 1 1 d . . . . .
N1 N -0.67190(11) -0.16656(9) 0.70717(9) 0.0213(4) Uani 1 1 d . . . . .
N2 N -0.25703(11) -0.15529(8) 0.68322(9) 0.0192(4) Uani 1 1 d . . . . .
C1 C -0.60037(14) -0.21028(11) 0.70182(11) 0.0214(5) Uani 1 1 d . . . . .
C2 C -0.53297(14) -0.19730(10) 0.77324(11) 0.0195(4) Uani 1 1 d . . . . .
C3 C -0.44077(15) -0.18608(11) 0.76015(11) 0.0205(5) Uani 1 1 d . . . . .
H3 H -0.3868(15) -0.1813(11) 0.7970(11) 0.034(6) Uiso 1 1 d . . . . .
C4 C -0.43307(13) -0.18182(10) 0.68700(10) 0.0186(4) Uani 1 1 d . . . . .
C5 C -0.35525(14) -0.16862(10) 0.65199(11) 0.0195(4) Uani 1 1 d . . . . .
C6 C -0.66319(14) -0.29625(11) 0.65193(11) 0.0270(5) Uani 1 1 d . . . . .
C7 C -0.72134(17) -0.27655(14) 0.59339(13) 0.0330(6) Uani 1 1 d . . . . .
H7A H -0.6853(15) -0.2782(11) 0.5529(12) 0.035(6) Uiso 1 1 d . . . . .
H7B H -0.7859(16) -0.3166(12) 0.5701(12) 0.043(6) Uiso 1 1 d . . . . .
C8 C -0.73370(14) -0.19285(12) 0.63181(11) 0.0291(5) Uani 1 1 d . . . . .
C9 C -0.35795(14) -0.15914(11) 0.57490(11) 0.0238(5) Uani 1 1 d . . . . .
C10 C -0.25012(15) -0.14912(14) 0.56379(12) 0.0266(5) Uani 1 1 d . . . . .
H10A H -0.2401(13) -0.2020(11) 0.5326(11) 0.025(5) Uiso 1 1 d . . . . .
H10B H -0.2287(15) -0.1125(11) 0.5373(12) 0.039(6) Uiso 1 1 d . . . . .
C11 C -0.18860(14) -0.11868(11) 0.64221(11) 0.0224(5) Uani 1 1 d . . . . .
C12 C -0.66990(14) -0.09387(11) 0.76826(11) 0.0213(5) Uani 1 1 d . . . . .
C13 C -0.73944(14) -0.09680(12) 0.81802(11) 0.0253(5) Uani 1 1 d . . . . .
C14 C -0.73604(16) -0.02800(13) 0.87805(13) 0.0316(5) Uani 1 1 d . . . . .
H14 H -0.7830(15) -0.0311(11) 0.9119(12) 0.034(6) Uiso 1 1 d . . . . .
C15 C -0.66873(16) 0.04233(14) 0.89025(13) 0.0337(6) Uani 1 1 d . . . . .
H15 H -0.6667(14) 0.0875(11) 0.9328(11) 0.032(6) Uiso 1 1 d . . . . .
C16 C -0.60297(16) 0.04502(13) 0.84135(12) 0.0295(5) Uani 1 1 d . . . . .
H16 H -0.5546(14) 0.0960(11) 0.8477(10) 0.024(5) Uiso 1 1 d . . . . .
C17 C -0.60167(14) -0.02170(11) 0.77995(11) 0.0232(5) Uani 1 1 d . . . . .
C18 C -0.81826(15) -0.16936(13) 0.81205(13) 0.0296(5) Uani 1 1 d . . . . .
H18 H -0.8144(13) -0.2139(10) 0.7650(11) 0.021(5) Uiso 1 1 d . . . . .
C19 C -0.92089(17) -0.15643(18) 0.80453(17) 0.0429(7) Uani 1 1 d . . . . .
H19A H -0.9309(16) -0.1206(13) 0.8548(14) 0.056(8) Uiso 1 1 d . . . . .
H19B H -0.9712(17) -0.2097(13) 0.7901(13) 0.050(7) Uiso 1 1 d . . . . .
H19C H -0.9313(18) -0.1341(14) 0.7605(15) 0.070(9) Uiso 1 1 d . . . . .
C20 C -0.80473(18) -0.19549(15) 0.87894(14) 0.0358(6) Uani 1 1 d . . . . .
H20A H -0.7402(17) -0.2120(12) 0.8819(12) 0.048(7) Uiso 1 1 d . . . . .
H20B H -0.8635(18) -0.2413(13) 0.8748(13) 0.055(7) Uiso 1 1 d . . . . .
H20C H -0.8074(15) -0.1498(12) 0.9305(13) 0.050(7) Uiso 1 1 d . . . . .
C21 C -0.52194(15) -0.01085(12) 0.73277(12) 0.0265(5) Uani 1 1 d . . . . .
H21 H -0.5298(12) -0.0619(10) 0.6912(10) 0.014(5) Uiso 1 1 d . . . . .
C22 C -0.5306(2) 0.04848(15) 0.69520(16) 0.0386(6) Uani 1 1 d . . . . .
H22A H -0.5963(18) 0.0304(13) 0.6608(13) 0.053(7) Uiso 1 1 d . . . . .
H22B H -0.4803(16) 0.0512(12) 0.6621(13) 0.045(7) Uiso 1 1 d . . . . .
H22C H -0.5214(16) 0.1016(13) 0.7314(13) 0.049(7) Uiso 1 1 d . . . . .
C23 C -0.42101(16) 0.01559(14) 0.78076(15) 0.0331(6) Uani 1 1 d . . . . .
H23A H -0.4090(15) 0.0681(12) 0.8223(12) 0.040(6) Uiso 1 1 d . . . . .
H23B H -0.3678(15) 0.0208(11) 0.7478(12) 0.035(6) Uiso 1 1 d . . . . .
H23C H -0.4116(16) -0.0208(12) 0.8066(13) 0.046(7) Uiso 1 1 d . . . . .
C24 C -0.84075(17) -0.19359(18) 0.63677(15) 0.0409(7) Uani 1 1 d . . . . .
H24A H -0.8457(14) -0.1372(12) 0.6682(12) 0.038(6) Uiso 1 1 d . . . . .
H24B H -0.8757(16) -0.2088(12) 0.5846(13) 0.049(7) Uiso 1 1 d . . . . .
H24C H -0.8716(15) -0.2317(12) 0.6580(12) 0.035(7) Uiso 1 1 d . . . . .
C25 C -0.69760(19) -0.14030(17) 0.58796(14) 0.0389(6) Uani 1 1 d . . . . .
H25A H -0.7045(15) -0.0850(13) 0.6127(12) 0.045(7) Uiso 1 1 d . . . . .
H25B H -0.6298(17) -0.1382(12) 0.5799(12) 0.045(7) Uiso 1 1 d . . . . .
H25C H -0.7401(17) -0.1620(12) 0.5385(13) 0.050(7) Uiso 1 1 d . . . . .
C26 C -0.72541(16) -0.33284(14) 0.70065(13) 0.0323(6) Uani 1 1 d . . . . .
H26A H -0.7314(13) -0.2909(11) 0.7455(11) 0.024(5) Uiso 1 1 d . . . . .
H26B H -0.6865(16) -0.3642(12) 0.7199(13) 0.050(7) Uiso 1 1 d . . . . .
C27 C -0.8277(2) -0.38630(18) 0.66416(19) 0.0503(8) Uani 1 1 d . . . . .
H27A H -0.8756(17) -0.3566(13) 0.6551(13) 0.051(8) Uiso 1 1 d . . . . .
H27B H -0.8284(18) -0.4264(14) 0.6150(15) 0.065(8) Uiso 1 1 d . . . . .
H27C H -0.853(2) -0.4134(16) 0.6969(17) 0.085(11) Uiso 1 1 d . . . . .
C28 C -0.59756(17) -0.34906(13) 0.61622(14) 0.0346(6) Uani 1 1 d . . . . .
H28A H -0.5536(15) -0.3547(11) 0.6591(12) 0.041(7) Uiso 1 1 d . . . . .
H28B H -0.5568(15) -0.3247(11) 0.5872(12) 0.037(6) Uiso 1 1 d . . . . .
C29 C -0.6507(2) -0.43369(15) 0.56563(18) 0.0530(8) Uani 1 1 d . . . . .
H29A H -0.703(2) -0.4363(14) 0.5229(16) 0.077(9) Uiso 1 1 d . . . . .
H29B H -0.6867(18) -0.4652(14) 0.5954(14) 0.061(8) Uiso 1 1 d . . . . .
H29C H -0.6015(18) -0.4633(14) 0.5429(14) 0.069(8) Uiso 1 1 d . . . . .
C30 C -0.55642(13) -0.19474(11) 0.84878(11) 0.0199(4) Uani 1 1 d . . . . .
C31 C -0.57205(16) -0.26091(13) 0.86845(13) 0.0293(5) Uani 1 1 d . . . . .
H31 H -0.5733(14) -0.3106(12) 0.8301(12) 0.038(6) Uiso 1 1 d . . . . .
C32 C -0.58538(17) -0.25595(14) 0.94081(13) 0.0358(6) Uani 1 1 d . . . . .
H32 H -0.5989(14) -0.3039(11) 0.9538(11) 0.032(6) Uiso 1 1 d . . . . .
C33 C -0.58181(16) -0.18434(13) 0.99572(13) 0.0329(5) Uani 1 1 d . . . . .
H33 H -0.5908(16) -0.1830(12) 1.0473(13) 0.051(7) Uiso 1 1 d . . . . .
C34 C -0.56372(15) -0.11781(13) 0.97789(12) 0.0305(5) Uani 1 1 d . . . . .
H34 H -0.5581(14) -0.0675(12) 1.0161(12) 0.036(6) Uiso 1 1 d . . . . .
C35 C -0.55112(14) -0.12245(12) 0.90526(11) 0.0225(5) Uani 1 1 d . . . . .
H35 H -0.5369(13) -0.0744(10) 0.8939(10) 0.018(5) Uiso 1 1 d . . . . .
C36 C -0.39252(17) -0.08510(14) 0.57919(13) 0.0304(5) Uani 1 1 d . . . . .
H36A H -0.4597(15) -0.0959(11) 0.5898(11) 0.029(6) Uiso 1 1 d . . . . .
H36B H -0.3535(15) -0.0381(11) 0.6233(12) 0.035(6) Uiso 1 1 d . . . . .
C37 C -0.3912(2) -0.0630(2) 0.50949(17) 0.0496(7) Uani 1 1 d . . . . .
H37A H -0.436(2) -0.1026(15) 0.4676(15) 0.070(9) Uiso 1 1 d . . . . .
H37B H -0.322(2) -0.0539(15) 0.4960(16) 0.085(10) Uiso 1 1 d . . . . .
H37C H -0.4089(17) -0.0127(14) 0.5172(14) 0.062(8) Uiso 1 1 d . . . . .
C38 C -0.42723(17) -0.22983(14) 0.50979(13) 0.0322(5) Uani 1 1 d . . . . .
H38A H -0.4192(13) -0.2180(10) 0.4633(11) 0.024(5) Uiso 1 1 d . . . . .
H38B H -0.4963(15) -0.2323(11) 0.5202(11) 0.037(6) Uiso 1 1 d . . . . .
C39 C -0.40997(19) -0.31058(15) 0.49335(15) 0.0405(6) Uani 1 1 d . . . . .
H39A H -0.3430(17) -0.3140(12) 0.4782(12) 0.046(7) Uiso 1 1 d . . . . .
H39B H -0.4182(16) -0.3273(12) 0.5381(14) 0.049(7) Uiso 1 1 d . . . . .
H39C H -0.4624(17) -0.3501(13) 0.4515(14) 0.054(7) Uiso 1 1 d . . . . .
C40 C -0.15992(17) -0.02825(12) 0.67657(14) 0.0295(5) Uani 1 1 d . . . . .
H40A H -0.2182(15) -0.0081(11) 0.6842(11) 0.033(6) Uiso 1 1 d . . . . .
H40B H -0.1256(15) -0.0067(11) 0.6421(12) 0.033(6) Uiso 1 1 d . . . . .
H40C H -0.1118(16) -0.0057(12) 0.7265(13) 0.044(7) Uiso 1 1 d . . . . .
C41 C -0.09511(16) -0.14489(14) 0.64093(13) 0.0267(5) Uani 1 1 d . . . . .
H41A H -0.0528(14) -0.1186(11) 0.6126(12) 0.032(6) Uiso 1 1 d . . . . .
H41B H -0.0573(14) -0.1266(11) 0.6927(12) 0.032(6) Uiso 1 1 d . . . . .
H41C H -0.1074(14) -0.2033(12) 0.6167(11) 0.029(6) Uiso 1 1 d . . . . .
C42 C -0.22505(13) -0.18237(11) 0.74051(11) 0.0207(4) Uani 1 1 d . . . . .
C43 C -0.19618(14) -0.13088(12) 0.81637(11) 0.0243(5) Uani 1 1 d . . . . .
C44 C -0.16315(16) -0.15916(15) 0.86943(13) 0.0351(6) Uani 1 1 d . . . . .
H44 H -0.1433(15) -0.1230(11) 0.9212(12) 0.038(6) Uiso 1 1 d . . . . .
C45 C -0.15914(18) -0.23577(15) 0.84982(15) 0.0416(6) Uani 1 1 d . . . . .
H45 H -0.1376(15) -0.2542(11) 0.8863(12) 0.038(6) Uiso 1 1 d . . . . .
C46 C -0.18748(16) -0.28604(14) 0.77602(14) 0.0354(6) Uani 1 1 d . . . . .
H46 H -0.1859(14) -0.3402(12) 0.7620(11) 0.036(6) Uiso 1 1 d . . . . .
C47 C -0.22042(14) -0.26109(11) 0.72043(12) 0.0266(5) Uani 1 1 d . . . . .
C48 C -0.19770(16) -0.04495(12) 0.84454(12) 0.0295(5) Uani 1 1 d . . . . .
H48 H -0.2287(13) -0.0336(9) 0.8019(10) 0.016(5) Uiso 1 1 d . . . . .
C49 C -0.25757(19) -0.02482(16) 0.90906(14) 0.0398(6) Uani 1 1 d . . . . .
H49A H -0.3272(18) -0.0612(13) 0.8967(13) 0.052(7) Uiso 1 1 d . . . . .
H49B H -0.2547(16) 0.0343(14) 0.9231(13) 0.054(7) Uiso 1 1 d . . . . .
H49C H -0.2282(18) -0.0303(13) 0.9555(14) 0.057(8) Uiso 1 1 d . . . . .
C50 C -0.09300(18) 0.00885(17) 0.87159(16) 0.0447(7) Uani 1 1 d . . . . .
H50A H -0.0492(17) -0.0073(12) 0.8354(13) 0.049(7) Uiso 1 1 d . . . . .
H50B H -0.0906(17) 0.0645(14) 0.8826(13) 0.057(8) Uiso 1 1 d . . . . .
H50C H -0.0635(19) 0.0054(14) 0.9201(15) 0.069(9) Uiso 1 1 d . . . . .
C51 C -0.25034(17) -0.32138(12) 0.64083(14) 0.0354(6) Uani 1 1 d . . . . .
H51 H -0.2643(13) -0.2937(10) 0.6085(10) 0.019(5) Uiso 1 1 d . . . . .
C52 C -0.3417(2) -0.38535(16) 0.63605(19) 0.0511(7) Uani 1 1 d . . . . .
H52A H -0.3634(19) -0.4225(15) 0.5810(16) 0.076(9) Uiso 1 1 d . . . . .
H52B H -0.3273(18) -0.4166(14) 0.6697(14) 0.060(8) Uiso 1 1 d . . . . .
H52C H -0.3933(18) -0.3627(13) 0.6568(14) 0.057(8) Uiso 1 1 d . . . . .
C53 C -0.1683(2) -0.35908(17) 0.61239(19) 0.0506(7) Uani 1 1 d . . . . .
H53A H -0.1024(18) -0.3169(13) 0.6185(13) 0.056(8) Uiso 1 1 d . . . . .
H53B H -0.1551(17) -0.3921(13) 0.6421(14) 0.054(8) Uiso 1 1 d . . . . .
H53C H -0.1916(19) -0.3957(15) 0.5589(15) 0.070(9) Uiso 1 1 d . . . . .
O101 O 0.00899(9) 0.24750(7) 0.75103(7) 0.0198(3) Uani 1 1 d . . . . .
N101 N -0.12341(11) 0.28879(8) 0.70081(9) 0.0198(4) Uani 1 1 d . . . . .
N102 N 0.27892(11) 0.30105(9) 0.80938(9) 0.0224(4) Uani 1 1 d . . . . .
C101 C -0.06077(13) 0.29910(11) 0.76788(11) 0.0196(4) Uani 1 1 d . . . . .
C102 C 0.01021(13) 0.37994(10) 0.80969(10) 0.0188(4) Uani 1 1 d . . . . .
C103 C 0.10052(14) 0.37189(11) 0.82000(11) 0.0203(5) Uani 1 1 d . . . . .
H103 H 0.1570(13) 0.4144(10) 0.8471(10) 0.016(5) Uiso 1 1 d . . . . .
C104 C 0.10468(13) 0.29206(10) 0.78475(10) 0.0184(4) Uani 1 1 d . . . . .
C105 C 0.18047(13) 0.25917(11) 0.77837(11) 0.0198(4) Uani 1 1 d . . . . .
C106 C -0.13455(13) 0.26082(11) 0.81061(11) 0.0206(4) Uani 1 1 d . . . . .
C107 C -0.19249(15) 0.18675(12) 0.74323(12) 0.0251(5) Uani 1 1 d . . . . .
H10C H -0.1597(14) 0.1451(11) 0.7392(11) 0.029(6) Uiso 1 1 d . . . . .
H10D H -0.2610(14) 0.1672(10) 0.7501(10) 0.024(5) Uiso 1 1 d . . . . .
C108 C -0.18997(14) 0.20701(11) 0.67111(11) 0.0240(5) Uani 1 1 d . . . . .
C109 C 0.17454(14) 0.17216(11) 0.73421(11) 0.0223(5) Uani 1 1 d . . . . .
C110 C 0.28133(14) 0.16986(12) 0.75063(14) 0.0261(5) Uani 1 1 d . . . . .
H11A H 0.2996(14) 0.1319(11) 0.7051(12) 0.036(6) Uiso 1 1 d . . . . .
H11B H 0.2877(13) 0.1513(10) 0.7929(11) 0.020(5) Uiso 1 1 d . . . . .
C111 C 0.34671(14) 0.25389(11) 0.77509(12) 0.0260(5) Uani 1 1 d . . . . .
C112 C -0.11011(14) 0.33866(11) 0.65677(11) 0.0209(4) Uani 1 1 d . . . . .
C113 C -0.17664(14) 0.38500(11) 0.65659(11) 0.0239(5) Uani 1 1 d . . . . .
C114 C -0.16374(16) 0.43392(12) 0.61514(12) 0.0296(5) Uani 1 1 d . . . . .
H114 H -0.2089(14) 0.4654(11) 0.6148(11) 0.030(6) Uiso 1 1 d . . . . .
C115 C -0.08814(17) 0.43917(13) 0.57423(13) 0.0337(6) Uani 1 1 d . . . . .
H115 H -0.0814(15) 0.4731(11) 0.5458(11) 0.032(6) Uiso 1 1 d . . . . .
C116 C -0.02413(16) 0.39441(13) 0.57436(13) 0.0323(5) Uani 1 1 d . . . . .
H116 H 0.0289(15) 0.3980(11) 0.5457(12) 0.038(6) Uiso 1 1 d . . . . .
C117 C -0.03285(14) 0.34417(11) 0.61478(11) 0.0251(5) Uani 1 1 d . . . . .
C118 C -0.26232(14) 0.38715(12) 0.70013(12) 0.0255(5) Uani 1 1 d . . . . .
H118 H -0.2667(12) 0.3474(9) 0.7237(10) 0.012(5) Uiso 1 1 d . . . . .
C119 C -0.35925(17) 0.36716(15) 0.64774(15) 0.0364(6) Uani 1 1 d . . . . .
H11C H -0.3691(15) 0.3176(13) 0.6015(13) 0.048(7) Uiso 1 1 d . . . . .
H11D H -0.4167(17) 0.3577(12) 0.6749(13) 0.049(7) Uiso 1 1 d . . . . .
H11E H -0.3614(17) 0.4122(13) 0.6281(13) 0.055(7) Uiso 1 1 d . . . . .
C120 C -0.24822(18) 0.46715(14) 0.76321(14) 0.0326(6) Uani 1 1 d . . . . .
H12A H -0.1866(16) 0.4821(11) 0.8001(12) 0.037(6) Uiso 1 1 d . . . . .
H12B H -0.2417(15) 0.5106(11) 0.7404(12) 0.035(6) Uiso 1 1 d . . . . .
H12C H -0.3073(16) 0.4643(11) 0.7914(12) 0.041(6) Uiso 1 1 d . . . . .
C121 C 0.04567(15) 0.30068(13) 0.61169(12) 0.0269(5) Uani 1 1 d . . . . .
H121 H 0.0343(13) 0.2713(10) 0.6438(11) 0.021(5) Uiso 1 1 d . . . . .
C122 C 0.0423(2) 0.24311(16) 0.53191(13) 0.0375(6) Uani 1 1 d . . . . .
H12D H 0.0567(16) 0.2732(12) 0.4991(13) 0.042(7) Uiso 1 1 d . . . . .
H12E H -0.0255(17) 0.1995(12) 0.5118(12) 0.045(7) Uiso 1 1 d . . . . .
H12F H 0.0946(17) 0.2137(12) 0.5314(12) 0.050(7) Uiso 1 1 d . . . . .
C123 C 0.14767(17) 0.35764(16) 0.63976(15) 0.0376(6) Uani 1 1 d . . . . .
H12G H 0.1661(18) 0.3878(14) 0.6061(15) 0.064(8) Uiso 1 1 d . . . . .
H12H H 0.1978(18) 0.3286(13) 0.6434(13) 0.058(8) Uiso 1 1 d . . . . .
H12I H 0.1533(15) 0.3970(12) 0.6914(13) 0.045(7) Uiso 1 1 d . . . . .
C124 C -0.29189(16) 0.20116(14) 0.63501(14) 0.0299(5) Uani 1 1 d . . . . .
H12J H -0.3298(13) 0.2302(10) 0.6736(11) 0.027(5) Uiso 1 1 d . . . . .
H12K H -0.2893(15) 0.2216(11) 0.5932(12) 0.037(6) Uiso 1 1 d . . . . .
H12L H -0.3286(15) 0.1447(12) 0.6121(11) 0.037(6) Uiso 1 1 d . . . . .
C125 C -0.14945(17) 0.14946(13) 0.61119(13) 0.0285(5) Uani 1 1 d . . . . .
H12M H -0.0827(15) 0.1483(11) 0.6298(11) 0.034(6) Uiso 1 1 d . . . . .
H12N H -0.1454(15) 0.1638(11) 0.5652(12) 0.037(6) Uiso 1 1 d . . . . .
H12O H -0.1951(15) 0.0921(12) 0.5930(11) 0.036(6) Uiso 1 1 d . . . . .
C126 C -0.19534(15) 0.31848(12) 0.84790(13) 0.0252(5) Uani 1 1 d . . . . .
H12P H -0.1920(13) 0.3601(10) 0.8230(10) 0.019(5) Uiso 1 1 d . . . . .
H12Q H -0.1658(13) 0.3482(10) 0.9008(11) 0.020(5) Uiso 1 1 d . . . . .
C127 C -0.30398(17) 0.28380(16) 0.84629(17) 0.0383(6) Uani 1 1 d . . . . .
H12R H -0.3395(18) 0.2634(13) 0.7950(15) 0.058(8) Uiso 1 1 d . . . . .
H12S H -0.3327(16) 0.3261(12) 0.8788(12) 0.048(7) Uiso 1 1 d . . . . .
H12T H -0.3193(18) 0.2374(14) 0.8640(14) 0.060(8) Uiso 1 1 d . . . . .
C128 C -0.08330(15) 0.24044(13) 0.87155(12) 0.0253(5) Uani 1 1 d . . . . .
H12U H -0.0470(13) 0.2017(10) 0.8458(11) 0.026(5) Uiso 1 1 d . . . . .
H12V H -0.0348(14) 0.2892(11) 0.9063(11) 0.024(5) Uiso 1 1 d . . . . .
C129 C -0.1499(2) 0.20769(17) 0.91875(16) 0.0401(6) Uani 1 1 d . . . . .
H12W H -0.1835(17) 0.2481(13) 0.9490(13) 0.055(7) Uiso 1 1 d . . . . .
H12X H -0.1991(16) 0.1595(13) 0.8850(12) 0.042(7) Uiso 1 1 d . . . . .
H12Y H -0.1120(16) 0.1920(12) 0.9554(13) 0.049(7) Uiso 1 1 d . . . . .
C130 C -0.00744(13) 0.45996(11) 0.83537(11) 0.0204(5) Uani 1 1 d . . . . .
C131 C -0.03288(15) 0.49291(12) 0.90578(12) 0.0257(5) Uani 1 1 d . . . . .
H131 H -0.0501(13) 0.4601(10) 0.9376(11) 0.026(6) Uiso 1 1 d . . . . .
C132 C -0.03725(16) 0.57051(12) 0.93283(13) 0.0320(6) Uani 1 1 d . . . . .
H132 H -0.0548(14) 0.5925(11) 0.9826(11) 0.029(6) Uiso 1 1 d . . . . .
C133 C -0.01607(16) 0.61644(13) 0.88969(13) 0.0334(6) Uani 1 1 d . . . . .
H133 H -0.0185(14) 0.6715(11) 0.9078(11) 0.035(6) Uiso 1 1 d . . . . .
C134 C 0.00899(16) 0.58444(12) 0.81938(14) 0.0333(6) Uani 1 1 d . . . . .
H134 H 0.0236(15) 0.6169(11) 0.7888(12) 0.036(6) Uiso 1 1 d . . . . .
C135 C 0.01337(15) 0.50664(12) 0.79252(13) 0.0274(5) Uani 1 1 d . . . . .
H135 H 0.0306(13) 0.4850(10) 0.7423(11) 0.026(6) Uiso 1 1 d . . . . .
C136 C 0.14020(17) 0.15165(13) 0.64945(12) 0.0295(5) Uani 1 1 d . . . . .
H13A H 0.0788(16) 0.1635(11) 0.6441(12) 0.041(6) Uiso 1 1 d . . . . .
H13B H 0.1829(17) 0.1907(13) 0.6317(13) 0.058(8) Uiso 1 1 d . . . . .
C137 C 0.1290(3) 0.06902(16) 0.59444(16) 0.0520(8) Uani 1 1 d . . . . .
H13C H 0.1906(18) 0.0572(13) 0.6033(14) 0.054(8) Uiso 1 1 d . . . . .
H13D H 0.072(2) 0.0287(17) 0.6041(17) 0.098(11) Uiso 1 1 d . . . . .
H13E H 0.1134(18) 0.0662(13) 0.5401(15) 0.060(8) Uiso 1 1 d . . . . .
C138 C 0.10602(16) 0.11840(12) 0.76590(14) 0.0282(5) Uani 1 1 d . . . . .
H13F H 0.1157(14) 0.1440(11) 0.8234(12) 0.037(6) Uiso 1 1 d . . . . .
H13G H 0.0380(15) 0.1137(10) 0.7473(11) 0.027(5) Uiso 1 1 d . . . . .
C139 C 0.11986(19) 0.03613(14) 0.74998(17) 0.0348(6) Uani 1 1 d . . . . .
H13H H 0.080(2) 0.0081(15) 0.7774(15) 0.073(9) Uiso 1 1 d . . . . .
H13I H 0.187(2) 0.0377(15) 0.7636(15) 0.079(9) Uiso 1 1 d . . . . .
H13J H 0.102(2) 0.0026(15) 0.6964(17) 0.081(10) Uiso 1 1 d . . . . .
C140 C 0.3821(2) 0.27149(17) 0.70751(16) 0.0413(6) Uani 1 1 d . . . . .
H14A H 0.4268(18) 0.3259(14) 0.7221(13) 0.058(8) Uiso 1 1 d . . . . .
H14B H 0.4168(16) 0.2316(12) 0.6804(13) 0.050(7) Uiso 1 1 d . . . . .
H14C H 0.3292(18) 0.2690(13) 0.6723(13) 0.053(8) Uiso 1 1 d . . . . .
C141 C 0.43568(16) 0.26869(14) 0.83226(15) 0.0343(6) Uani 1 1 d . . . . .
H14D H 0.4794(15) 0.2374(11) 0.8072(11) 0.037(6) Uiso 1 1 d . . . . .
H14E H 0.4770(15) 0.3272(13) 0.8492(12) 0.043(6) Uiso 1 1 d . . . . .
H14F H 0.4190(16) 0.2543(12) 0.8770(13) 0.048(7) Uiso 1 1 d . . . . .
C142 C 0.30876(14) 0.36879(11) 0.87837(12) 0.0256(5) Uani 1 1 d . . . . .
C143 C 0.34807(15) 0.44385(12) 0.87632(14) 0.0357(6) Uani 1 1 d . . . . .
C144 C 0.37584(19) 0.50798(14) 0.94479(17) 0.0495(8) Uani 1 1 d . . . . .
H144 H 0.4064(17) 0.5616(14) 0.9444(13) 0.058(8) Uiso 1 1 d . . . . .
C145 C 0.3629(2) 0.49925(16) 1.01208(17) 0.0579(9) Uani 1 1 d . . . . .
H145 H 0.3822(18) 0.5457(14) 1.0603(14) 0.065(8) Uiso 1 1 d . . . . .
C146 C 0.3246(2) 0.42562(15) 1.01327(15) 0.0473(7) Uani 1 1 d . . . . .
H146 H 0.3153(16) 0.4177(12) 1.0600(13) 0.046(7) Uiso 1 1 d . . . . .
C147 C 0.29832(15) 0.35871(12) 0.94745(12) 0.0316(5) Uani 1 1 d . . . . .
C148 C 0.36037(17) 0.45812(14) 0.80455(16) 0.0420(6) Uani 1 1 d . . . . .
H148 H 0.3301(14) 0.4083(11) 0.7612(11) 0.028(6) Uiso 1 1 d . . . . .
C149 C 0.3087(2) 0.51898(17) 0.7955(2) 0.0543(8) Uani 1 1 d . . . . .
H14G H 0.3384(19) 0.5706(15) 0.8370(15) 0.070(9) Uiso 1 1 d . . . . .
H14H H 0.3142(19) 0.5221(14) 0.7440(16) 0.070(9) Uiso 1 1 d . . . . .
H14I H 0.240(2) 0.5051(14) 0.7996(15) 0.066(9) Uiso 1 1 d . . . . .
C150 C 0.4688(2) 0.4857(2) 0.7987(2) 0.0631(9) Uani 1 1 d . . . . .
H15A H 0.5061(19) 0.4482(14) 0.8031(15) 0.067(9) Uiso 1 1 d . . . . .
H15B H 0.4752(19) 0.4880(14) 0.7462(16) 0.069(9) Uiso 1 1 d . . . . .
H15C H 0.502(2) 0.5388(17) 0.8387(17) 0.091(10) Uiso 1 1 d . . . . .
C151 C 0.26021(16) 0.27922(13) 0.95365(13) 0.0321(5) Uani 1 1 d . . . . .
H151 H 0.2579(12) 0.2392(10) 0.9038(10) 0.015(5) Uiso 1 1 d . . . . .
C152 C 0.15564(19) 0.26819(18) 0.97048(15) 0.0416(6) Uani 1 1 d . . . . .
H15D H 0.1556(15) 0.3108(12) 1.0205(13) 0.044(7) Uiso 1 1 d . . . . .
H15E H 0.1144(17) 0.2765(12) 0.9309(14) 0.053(7) Uiso 1 1 d . . . . .
H15F H 0.125(2) 0.2126(16) 0.9740(15) 0.080(9) Uiso 1 1 d . . . . .
C153 C 0.3251(2) 0.26582(18) 1.01280(16) 0.0439(7) Uani 1 1 d . . . . .
H15G H 0.3958(19) 0.2749(13) 1.0037(13) 0.060(8) Uiso 1 1 d . . . . .
H15H H 0.3290(15) 0.3048(12) 1.0663(14) 0.048(7) Uiso 1 1 d . . . . .
H15I H 0.3036(19) 0.2122(15) 1.0129(15) 0.071(9) Uiso 1 1 d . . . . .

loop_
_atom_site_aniso_label
_atom_site_aniso_U_11
_atom_site_aniso_U_22
_atom_site_aniso_U_33
_atom_site_aniso_U_23
_atom_site_aniso_U_13
_atom_site_aniso_U_12
O1 0.0155(7) 0.0304(8) 0.0181(7) 0.0084(6) 0.0029(6) 0.0056(6)
N1 0.0168(8) 0.0280(9) 0.0161(9) 0.0039(7) -0.0003(7) 0.0074(8)
N2 0.0179(8) 0.0210(9) 0.0198(9) 0.0091(7) 0.0032(7) 0.0050(7)
C1 0.0195(10) 0.0255(11) 0.0174(11) 0.0064(9) 0.0044(9) 0.0047(9)
C2 0.0219(11) 0.0157(10) 0.0197(11) 0.0053(8) 0.0016(9) 0.0048(9)
C3 0.0216(11) 0.0175(10) 0.0198(11) 0.0043(9) 0.0005(9) 0.0053(9)
C4 0.0175(10) 0.0187(10) 0.0177(10) 0.0046(8) -0.0015(9) 0.0055(9)
C5 0.0203(10) 0.0190(10) 0.0175(10) 0.0038(9) 0.0008(9) 0.0068(9)
C6 0.0236(11) 0.0255(11) 0.0215(11) 0.0003(9) 0.0008(10) 0.0006(10)
C7 0.0242(12) 0.0407(14) 0.0201(12) 0.0008(11) -0.0005(10) -0.0008(11)
C8 0.0215(11) 0.0430(13) 0.0189(11) 0.0094(10) -0.0032(9) 0.0057(10)
C9 0.0236(11) 0.0316(12) 0.0176(11) 0.0090(9) 0.0043(9) 0.0095(10)
C10 0.0233(11) 0.0376(14) 0.0236(12) 0.0140(11) 0.0081(10) 0.0112(11)
C11 0.0230(11) 0.0259(11) 0.0203(11) 0.0108(9) 0.0060(9) 0.0061(9)
C12 0.0187(10) 0.0285(11) 0.0177(11) 0.0069(9) -0.0010(9) 0.0115(9)
C13 0.0221(11) 0.0360(12) 0.0212(11) 0.0114(10) 0.0009(9) 0.0136(10)
C14 0.0300(13) 0.0419(15) 0.0258(13) 0.0115(11) 0.0087(11) 0.0151(12)
C15 0.0379(14) 0.0352(14) 0.0264(13) 0.0029(11) 0.0057(11) 0.0197(12)
C16 0.0281(12) 0.0256(12) 0.0333(13) 0.0090(10) 0.0011(11) 0.0082(11)
C17 0.0224(11) 0.0266(12) 0.0218(11) 0.0079(9) 0.0002(9) 0.0109(10)
C18 0.0244(12) 0.0381(13) 0.0266(12) 0.0117(11) 0.0058(10) 0.0085(11)
C19 0.0224(13) 0.0615(19) 0.0464(17) 0.0192(15) 0.0096(12) 0.0138(13)
C20 0.0271(13) 0.0444(15) 0.0369(15) 0.0198(13) 0.0063(12) 0.0034(12)
C21 0.0270(12) 0.0232(12) 0.0317(12) 0.0096(10) 0.0090(10) 0.0109(10)
C22 0.0445(16) 0.0363(15) 0.0453(16) 0.0211(13) 0.0169(14) 0.0180(13)
C23 0.0254(12) 0.0287(13) 0.0431(15) 0.0121(12) 0.0063(12) 0.0046(11)
C24 0.0257(13) 0.0665(19) 0.0268(14) 0.0138(14) -0.0047(11) 0.0129(14)
C25 0.0364(15) 0.0584(18) 0.0248(13) 0.0199(13) -0.0023(12) 0.0133(14)
C26 0.0283(13) 0.0272(13) 0.0315(14) 0.0056(11) 0.0037(11) -0.0030(11)
C27 0.0363(15) 0.0469(18) 0.0520(19) 0.0103(16) 0.0052(14) -0.0061(14)
C28 0.0342(14) 0.0280(13) 0.0331(14) 0.0014(11) 0.0092(12) 0.0058(11)
C29 0.0547(18) 0.0322(15) 0.0515(19) -0.0059(14) 0.0073(16) 0.0050(14)
C30 0.0151(10) 0.0230(11) 0.0193(11) 0.0070(9) 0.0023(8) 0.0021(9)
C31 0.0372(13) 0.0247(12) 0.0265(12) 0.0111(10) 0.0060(11) 0.0062(11)
C32 0.0424(14) 0.0351(14) 0.0349(14) 0.0221(12) 0.0091(12) 0.0047(12)
C33 0.0346(13) 0.0420(15) 0.0190(12) 0.0118(11) 0.0044(10) 0.0034(11)
C34 0.0305(12) 0.0333(13) 0.0224(12) 0.0056(11) 0.0043(10) 0.0057(11)
C35 0.0198(11) 0.0230(12) 0.0224(11) 0.0083(9) 0.0006(9) 0.0023(9)
C36 0.0284(13) 0.0429(15) 0.0296(13) 0.0218(12) 0.0085(11) 0.0140(12)
C37 0.059(2) 0.065(2) 0.0434(17) 0.0383(16) 0.0134(16) 0.0241(18)
C38 0.0295(13) 0.0467(15) 0.0187(12) 0.0088(11) 0.0031(10) 0.0124(12)
C39 0.0346(15) 0.0436(16) 0.0304(15) 0.0000(13) -0.0004(13) 0.0086(13)
C40 0.0285(13) 0.0267(13) 0.0365(14) 0.0156(11) 0.0112(12) 0.0056(11)
C41 0.0222(12) 0.0327(14) 0.0258(13) 0.0108(11) 0.0053(10) 0.0082(10)
C42 0.0150(10) 0.0275(11) 0.0240(11) 0.0130(9) 0.0065(9) 0.0076(9)
C43 0.0159(10) 0.0373(12) 0.0215(11) 0.0119(10) 0.0050(9) 0.0083(10)
C44 0.0298(13) 0.0553(16) 0.0237(13) 0.0166(12) 0.0065(11) 0.0146(12)
C45 0.0394(14) 0.0655(18) 0.0411(16) 0.0387(14) 0.0093(12) 0.0243(14)
C46 0.0340(13) 0.0377(14) 0.0474(16) 0.0274(13) 0.0113(12) 0.0147(12)
C47 0.0223(11) 0.0289(12) 0.0336(13) 0.0153(10) 0.0080(10) 0.0093(10)
C48 0.0271(12) 0.0339(13) 0.0230(12) 0.0044(10) 0.0040(10) 0.0089(10)
C49 0.0378(15) 0.0467(17) 0.0258(14) 0.0005(12) 0.0075(12) 0.0126(13)
C50 0.0335(14) 0.0445(17) 0.0411(17) 0.0022(14) 0.0032(13) 0.0032(13)
C51 0.0427(14) 0.0220(12) 0.0417(15) 0.0108(11) 0.0029(12) 0.0114(11)
C52 0.0522(18) 0.0309(15) 0.063(2) 0.0138(15) -0.0010(16) 0.0063(14)
C53 0.066(2) 0.0331(16) 0.059(2) 0.0143(15) 0.0208(17) 0.0255(16)
O101 0.0162(7) 0.0198(7) 0.0211(7) 0.0038(6) 0.0011(6) 0.0068(6)
N101 0.0170(8) 0.0203(9) 0.0205(9) 0.0073(7) -0.0006(7) 0.0032(7)
N102 0.0142(8) 0.0204(9) 0.0299(10) 0.0067(8) 0.0019(8) 0.0038(7)
C101 0.0168(10) 0.0217(10) 0.0223(11) 0.0066(9) 0.0025(9) 0.0111(9)
C102 0.0174(10) 0.0217(10) 0.0172(10) 0.0065(8) 0.0024(9) 0.0060(9)
C103 0.0169(11) 0.0211(11) 0.0201(11) 0.0059(9) 0.0001(9) 0.0032(9)
C104 0.0164(10) 0.0198(10) 0.0182(10) 0.0081(9) 0.0018(9) 0.0022(9)
C105 0.0170(10) 0.0210(10) 0.0227(11) 0.0090(9) 0.0055(9) 0.0051(9)
C106 0.0167(10) 0.0208(10) 0.0247(11) 0.0088(9) 0.0043(9) 0.0049(9)
C107 0.0190(11) 0.0234(12) 0.0329(13) 0.0116(10) 0.0046(10) 0.0037(10)
C108 0.0197(10) 0.0224(11) 0.0261(12) 0.0062(9) -0.0030(9) 0.0044(9)
C109 0.0182(10) 0.0215(11) 0.0276(12) 0.0072(9) 0.0058(9) 0.0079(9)
C110 0.0190(11) 0.0265(12) 0.0333(13) 0.0085(11) 0.0064(10) 0.0099(10)
C111 0.0165(10) 0.0260(11) 0.0363(13) 0.0099(10) 0.0066(10) 0.0086(9)
C112 0.0196(10) 0.0228(11) 0.0180(10) 0.0065(9) -0.0017(9) 0.0041(9)
C113 0.0208(11) 0.0236(11) 0.0236(11) 0.0054(9) -0.0023(9) 0.0059(9)
C114 0.0297(12) 0.0295(12) 0.0325(13) 0.0141(10) 0.0017(11) 0.0101(11)
C115 0.0397(14) 0.0355(14) 0.0326(13) 0.0204(11) 0.0046(11) 0.0109(12)
C116 0.0308(13) 0.0423(14) 0.0278(13) 0.0165(11) 0.0095(11) 0.0104(11)
C117 0.0256(11) 0.0300(12) 0.0189(11) 0.0081(9) 0.0018(9) 0.0080(10)
C118 0.0203(11) 0.0268(12) 0.0317(13) 0.0113(10) 0.0017(10) 0.0106(10)
C119 0.0249(13) 0.0404(15) 0.0430(16) 0.0142(13) -0.0015(12) 0.0104(12)
C120 0.0278(13) 0.0352(14) 0.0366(14) 0.0111(12) 0.0046(12) 0.0152(11)
C121 0.0257(12) 0.0377(13) 0.0222(12) 0.0127(11) 0.0071(10) 0.0139(10)
C122 0.0406(15) 0.0536(17) 0.0260(13) 0.0135(13) 0.0134(12) 0.0264(14)
C123 0.0286(13) 0.0530(17) 0.0334(15) 0.0182(14) 0.0073(12) 0.0109(13)
C124 0.0230(12) 0.0263(13) 0.0324(14) 0.0047(11) -0.0049(11) 0.0035(11)
C125 0.0298(13) 0.0257(13) 0.0257(13) 0.0038(10) 0.0009(11) 0.0090(11)
C126 0.0205(11) 0.0293(12) 0.0268(13) 0.0098(10) 0.0043(10) 0.0091(10)
C127 0.0234(13) 0.0464(16) 0.0458(17) 0.0136(14) 0.0144(12) 0.0130(12)
C128 0.0244(11) 0.0274(12) 0.0261(12) 0.0110(10) 0.0039(10) 0.0090(11)
C129 0.0441(16) 0.0495(17) 0.0410(16) 0.0283(14) 0.0167(14) 0.0191(15)
C130 0.0144(10) 0.0190(10) 0.0241(11) 0.0048(9) -0.0018(9) 0.0037(9)
C131 0.0279(12) 0.0239(12) 0.0234(12) 0.0060(10) 0.0016(10) 0.0084(10)
C132 0.0367(13) 0.0296(13) 0.0261(13) 0.0011(11) 0.0031(11) 0.0163(11)
C133 0.0355(13) 0.0209(12) 0.0440(15) 0.0080(11) 0.0062(12) 0.0138(11)
C134 0.0355(13) 0.0268(13) 0.0433(15) 0.0174(12) 0.0120(12) 0.0105(11)
C135 0.0278(12) 0.0266(12) 0.0297(13) 0.0101(10) 0.0091(10) 0.0100(10)
C136 0.0255(12) 0.0317(13) 0.0274(13) 0.0033(10) 0.0029(11) 0.0123(11)
C137 0.077(2) 0.0445(17) 0.0317(16) 0.0076(13) 0.0126(16) 0.0208(17)
C138 0.0205(12) 0.0255(12) 0.0400(15) 0.0126(11) 0.0074(11) 0.0074(10)
C139 0.0334(14) 0.0284(13) 0.0477(17) 0.0190(13) 0.0082(13) 0.0099(12)
C140 0.0311(14) 0.0463(17) 0.0491(17) 0.0182(14) 0.0179(13) 0.0111(13)
C141 0.0167(11) 0.0324(14) 0.0496(17) 0.0086(12) 0.0014(11) 0.0098(11)
C142 0.0153(10) 0.0234(11) 0.0349(13) 0.0060(10) -0.0040(10) 0.0085(9)
C143 0.0258(12) 0.0270(13) 0.0481(15) 0.0108(11) -0.0096(11) 0.0044(10)
C144 0.0486(16) 0.0234(14) 0.062(2) 0.0059(13) -0.0185(15) 0.0047(13)
C145 0.068(2) 0.0369(17) 0.0478(19) -0.0047(15) -0.0193(16) 0.0141(15)
C146 0.0539(17) 0.0459(17) 0.0352(16) 0.0041(13) -0.0065(14) 0.0210(14)
C147 0.0230(11) 0.0354(13) 0.0321(13) 0.0041(11) -0.0037(10) 0.0148(10)
C148 0.0315(13) 0.0287(13) 0.0611(18) 0.0193(13) -0.0066(13) -0.0012(11)
C149 0.057(2) 0.0338(16) 0.071(2) 0.0274(16) -0.0088(18) 0.0018(15)
C150 0.0394(17) 0.055(2) 0.091(3) 0.036(2) 0.0019(18) -0.0064(16)
C151 0.0327(13) 0.0382(14) 0.0271(13) 0.0090(11) 0.0048(11) 0.0170(11)
C152 0.0375(15) 0.066(2) 0.0334(15) 0.0242(15) 0.0128(12) 0.0245(14)
C153 0.0417(16) 0.0571(19) 0.0430(17) 0.0222(15) 0.0051(13) 0.0267(15)

loop_
_atom_type_symbol
_atom_type_description
_atom_type_scat_dispersion_real
_atom_type_scat_dispersion_imag
_atom_type_scat_source
C C 0.0033 0.0016 'International Tables Vol C Tables 4.2.6.8 and 6.1.1.4'
H H 0.0000 0.0000 'International Tables Vol C Tables 4.2.6.8 and 6.1.1.4'
N N 0.0061 0.0033 'International Tables Vol C Tables 4.2.6.8 and 6.1.1.4'
O O 0.0106 0.0060 'International Tables Vol C Tables 4.2.6.8 and 6.1.1.4'

loop_
_exptl_crystal_face_index_h
_exptl_crystal_face_index_k
_exptl_crystal_face_index_l
_exptl_crystal_face_perp_dist
1 0 0 0.0843
-1 0 0 0.0843
0 1 2 0.1380
0 -1 -2 0.1380
0 0 1 0.1265
0 0 -1 0.1265
1 1 -1 0.0892
-1 -1 1 0.0892
1 -1 1 0.0805
-1 1 -1 0.0805
-1 2 -1 0.0469
-2 2 1 0.0770
0 -1 1 0.1042

loop_
_geom_angle_atom_site_label_1
_geom_angle_atom_site_label_2
_geom_angle_atom_site_label_3
_geom_angle
_geom_angle_site_symmetry_1
_geom_angle_site_symmetry_3
_geom_angle_publ_flag
C4 O1 C1 110.07(14) . . ?
C1 N1 C8 109.55(14) . . ?
C1 N1 C12 126.02(15) . . ?
C12 N1 C8 122.39(15) . . ?
C5 N2 C11 111.16(15) . . ?
C5 N2 C42 125.54(16) . . ?
C42 N2 C11 122.83(15) . . ?
O1 C1 C2 101.00(14) . . ?
O1 C1 C6 104.02(14) . . ?
N1 C1 O1 111.29(15) . . ?
N1 C1 C2 118.97(15) . . ?
N1 C1 C6 101.53(15) . . ?
C2 C1 C6 119.28(17) . . ?
C3 C2 C1 109.11(18) . . ?
C3 C2 C30 120.91(18) . . ?
C30 C2 C1 129.97(16) . . ?
C2 C3 H3 122.4(12) . . ?
C2 C3 C4 111.91(19) . . ?
C4 C3 H3 125.7(12) . . ?
O1 C4 C3 106.87(16) . . ?
C5 C4 O1 121.14(17) . . ?
C5 C4 C3 131.91(18) . . ?
N2 C5 C9 108.99(16) . . ?
C4 C5 N2 125.04(18) . . ?
C4 C5 C9 125.81(17) . . ?
C7 C6 C1 98.73(16) . . ?
C7 C6 C26 115.04(18) . . ?
C7 C6 C28 112.32(19) . . ?
C26 C6 C1 109.94(16) . . ?
C28 C6 C1 111.13(16) . . ?
C28 C6 C26 109.30(19) . . ?
C6 C7 H7A 108.3(13) . . ?
C6 C7 H7B 112.6(13) . . ?
C6 C7 C8 108.29(16) . . ?
H7A C7 H7B 105.6(17) . . ?
C8 C7 H7A 110.1(12) . . ?
C8 C7 H7B 111.8(11) . . ?
N1 C8 C7 101.57(16) . . ?
N1 C8 C24 113.18(17) . . ?
N1 C8 C25 112.28(18) . . ?
C24 C8 C7 112.12(19) . . ?
C25 C8 C7 111.35(19) . . ?
C25 C8 C24 106.5(2) . . ?
C5 C9 C10 101.88(16) . . ?
C5 C9 C36 109.90(15) . . ?
C5 C9 C38 114.06(17) . . ?
C10 C9 C36 112.02(18) . . ?
C10 C9 C38 111.99(16) . . ?
C38 C9 C36 107.07(17) . . ?
C9 C10 H10A 109.9(10) . . ?
C9 C10 H10B 112.8(12) . . ?
H10A C10 H10B 107.5(15) . . ?
C11 C10 C9 107.16(17) . . ?
C11 C10 H10A 109.2(11) . . ?
C11 C10 H10B 110.3(12) . . ?
N2 C11 C10 101.22(16) . . ?
N2 C11 C40 112.76(15) . . ?
N2 C11 C41 111.63(16) . . ?
C10 C11 C40 111.05(18) . . ?
C41 C11 C10 112.55(17) . . ?
C41 C11 C40 107.67(17) . . ?
C13 C12 N1 118.06(18) . . ?
C17 C12 N1 122.48(17) . . ?
C17 C12 C13 119.46(17) . . ?
C12 C13 C18 125.65(17) . . ?
C14 C13 C12 118.4(2) . . ?
C14 C13 C18 115.94(19) . . ?
C13 C14 H14 117.5(12) . . ?
C15 C14 C13 122.3(2) . . ?
C15 C14 H14 120.2(12) . . ?
C14 C15 H15 120.1(13) . . ?
C16 C15 C14 119.0(2) . . ?
C16 C15 H15 120.9(13) . . ?
C15 C16 H16 120.7(10) . . ?
C15 C16 C17 122.0(2) . . ?
C17 C16 H16 117.2(11) . . ?
C12 C17 C21 124.86(17) . . ?
C16 C17 C12 118.84(19) . . ?
C16 C17 C21 116.23(19) . . ?
C13 C18 H18 107.5(10) . . ?
C13 C18 C19 111.53(19) . . ?
C13 C18 C20 113.04(18) . . ?
C19 C18 H18 108.4(10) . . ?
C20 C18 H18 107.5(11) . . ?
C20 C18 C19 108.7(2) . . ?
C18 C19 H19A 109.3(13) . . ?
C18 C19 H19B 108.2(12) . . ?
C18 C19 H19C 110.9(14) . . ?
H19A C19 H19B 108.1(19) . . ?
H19A C19 H19C 112.4(18) . . ?
H19B C19 H19C 107.8(18) . . ?
C18 C20 H20A 111.3(13) . . ?
C18 C20 H20B 109.9(13) . . ?
C18 C20 H20C 110.4(12) . . ?
H20A C20 H20B 110.3(16) . . ?
H20A C20 H20C 111.2(17) . . ?
H20B C20 H20C 103.6(17) . . ?
C17 C21 H21 108.0(10) . . ?
C17 C21 C22 112.44(18) . . ?
C17 C21 C23 110.66(19) . . ?
C22 C21 H21 106.1(10) . . ?
C23 C21 H21 110.1(10) . . ?
C23 C21 C22 109.4(2) . . ?
C21 C22 H22A 110.5(14) . . ?
C21 C22 H22B 110.1(13) . . ?
C21 C22 H22C 113.0(14) . . ?
H22A C22 H22B 105.8(18) . . ?
H22A C22 H22C 110.0(18) . . ?
H22B C22 H22C 107.1(18) . . ?
C21 C23 H23A 112.7(12) . . ?
C21 C23 H23B 109.9(12) . . ?
C21 C23 H23C 112.7(13) . . ?
H23A C23 H23B 106.8(16) . . ?
H23A C23 H23C 104.8(17) . . ?
H23B C23 H23C 109.6(17) . . ?
C8 C24 H24A 110.1(11) . . ?
C8 C24 H24B 108.0(13) . . ?
C8 C24 H24C 111.3(12) . . ?
H24A C24 H24B 107.7(17) . . ?
H24A C24 H24C 111.1(17) . . ?
H24B C24 H24C 108.6(18) . . ?
C8 C25 H25A 112.4(13) . . ?
C8 C25 H25B 112.2(14) . . ?
C8 C25 H25C 107.9(14) . . ?
H25A C25 H25B 109.9(18) . . ?
H25A C25 H25C 105.3(18) . . ?
H25B C25 H25C 108.8(18) . . ?
C6 C26 H26A 109.0(12) . . ?
C6 C26 H26B 107.6(13) . . ?
H26A C26 H26B 105.2(17) . . ?
C27 C26 C6 117.9(2) . . ?
C27 C26 H26A 108.1(11) . . ?
C27 C26 H26B 108.4(12) . . ?
C26 C27 H27A 113.2(13) . . ?
C26 C27 H27B 112.7(15) . . ?
C26 C27 H27C 109.4(18) . . ?
H27A C27 H27B 106(2) . . ?
H27A C27 H27C 108(2) . . ?
H27B C27 H27C 108(2) . . ?
C6 C28 H28A 108.9(11) . . ?
C6 C28 H28B 108.9(12) . . ?
H28A C28 H28B 109.8(17) . . ?
C29 C28 C6 115.8(2) . . ?
C29 C28 H28A 104.5(11) . . ?
C29 C28 H28B 108.7(12) . . ?
C28 C29 H29A 112.3(14) . . ?
C28 C29 H29B 112.2(13) . . ?
C28 C29 H29C 110.1(14) . . ?
H29A C29 H29B 107(2) . . ?
H29A C29 H29C 110(2) . . ?
H29B C29 H29C 105.0(19) . . ?
C31 C30 C2 121.97(17) . . ?
C31 C30 C35 117.77(19) . . ?
C35 C30 C2 119.79(18) . . ?
C30 C31 H31 118.1(13) . . ?
C32 C31 C30 121.1(2) . . ?
C32 C31 H31 120.8(13) . . ?
C31 C32 H32 120.5(12) . . ?
C33 C32 C31 120.5(2) . . ?
C33 C32 H32 119.0(12) . . ?
C32 C33 H33 118.1(12) . . ?
C34 C33 C32 119.3(2) . . ?
C34 C33 H33 122.6(12) . . ?
C33 C34 H34 120.0(13) . . ?
C33 C34 C35 120.6(2) . . ?
C35 C34 H34 119.4(13) . . ?
C30 C35 H35 119.8(11) . . ?
C34 C35 C30 120.8(2) . . ?
C34 C35 H35 119.4(11) . . ?
C9 C36 H36A 105.6(12) . . ?
C9 C36 H36B 110.5(11) . . ?
H36A C36 H36B 106.3(16) . . ?
C37 C36 C9 116.78(19) . . ?
C37 C36 H36A 109.1(12) . . ?
C37 C36 H36B 108.1(12) . . ?
C36 C37 H37A 111.4(17) . . ?
C36 C37 H37B 110.3(17) . . ?
C36 C37 H37C 112.9(15) . . ?
H37A C37 H37B 110(2) . . ?
H37A C37 H37C 107(2) . . ?
H37B C37 H37C 105(2) . . ?
C9 C38 H38A 106.1(11) . . ?
C9 C38 H38B 107.7(11) . . ?
H38A C38 H38B 109.8(17) . . ?
C39 C38 C9 118.11(19) . . ?
C39 C38 H38A 106.0(10) . . ?
C39 C38 H38B 109.0(12) . . ?
C38 C39 H39A 113.7(12) . . ?
C38 C39 H39B 110.7(12) . . ?
C38 C39 H39C 108.4(13) . . ?
H39A C39 H39B 109.4(18) . . ?
H39A C39 H39C 109.0(17) . . ?
H39B C39 H39C 105.3(18) . . ?
C11 C40 H40A 111.1(11) . . ?
C11 C40 H40B 109.6(11) . . ?
C11 C40 H40C 112.9(12) . . ?
H40A C40 H40B 107.6(16) . . ?
H40A C40 H40C 109.9(16) . . ?
H40B C40 H40C 105.4(17) . . ?
C11 C41 H41A 107.6(11) . . ?
C11 C41 H41B 111.6(11) . . ?
C11 C41 H41C 112.6(11) . . ?
H41A C41 H41B 105.9(16) . . ?
H41A C41 H41C 109.7(15) . . ?
H41B C41 H41C 109.2(16) . . ?
C43 C42 N2 120.98(16) . . ?
C43 C42 C47 119.28(19) . . ?
C47 C42 N2 119.73(17) . . ?
C42 C43 C48 123.95(19) . . ?
C44 C43 C42 118.92(19) . . ?
C44 C43 C48 117.13(19) . . ?
C43 C44 H44 117.9(13) . . ?
C45 C44 C43 121.7(2) . . ?
C45 C44 H44 120.5(13) . . ?
C44 C45 H45 120.7(12) . . ?
C44 C45 C46 119.5(2) . . ?
C46 C45 H45 119.8(12) . . ?
C45 C46 H46 119.9(13) . . ?
C45 C46 C47 121.5(2) . . ?
C47 C46 H46 118.6(13) . . ?
C42 C47 C51 123.60(19) . . ?
C46 C47 C42 119.2(2) . . ?
C46 C47 C51 117.25(19) . . ?
C43 C48 H48 109.0(9) . . ?
C43 C48 C49 112.5(2) . . ?
C43 C48 C50 110.16(19) . . ?
C49 C48 H48 107.4(10) . . ?
C50 C48 H48 108.6(11) . . ?
C50 C48 C49 109.05(19) . . ?
C48 C49 H49A 113.8(12) . . ?
C48 C49 H49B 106.0(13) . . ?
C48 C49 H49C 112.4(14) . . ?
H49A C49 H49B 113.9(18) . . ?
H49A C49 H49C 104(2) . . ?
H49B C49 H49C 106.6(17) . . ?
C48 C50 H50A 112.1(13) . . ?
C48 C50 H50B 112.2(14) . . ?
C48 C50 H50C 110.5(16) . . ?
H50A C50 H50B 110(2) . . ?
H50A C50 H50C 105.1(19) . . ?
H50B C50 H50C 106.8(19) . . ?
C47 C51 H51 107.0(10) . . ?
C47 C51 C52 110.3(2) . . ?
C47 C51 C53 112.5(2) . . ?
C52 C51 H51 109.8(11) . . ?
C52 C51 C53 109.9(2) . . ?
C53 C51 H51 107.3(11) . . ?
C51 C52 H52A 108.5(16) . . ?
C51 C52 H52B 110.6(14) . . ?
C51 C52 H52C 111.4(14) . . ?
H52A C52 H52B 110.2(19) . . ?
H52A C52 H52C 112(2) . . ?
H52B C52 H52C 104(2) . . ?
C51 C53 H53A 112.4(12) . . ?
C51 C53 H53B 109.9(14) . . ?
C51 C53 H53C 108.3(15) . . ?
H53A C53 H53B 107.2(19) . . ?
H53A C53 H53C 112(2) . . ?
H53B C53 H53C 106.7(19) . . ?
C104 O101 C101 110.37(13) . . ?
C101 N101 C108 108.77(15) . . ?
C101 N101 C112 126.66(15) . . ?
C112 N101 C108 122.75(15) . . ?
C105 N102 C111 111.06(14) . . ?
C105 N102 C142 124.06(15) . . ?
C142 N102 C111 122.70(15) . . ?
O101 C101 C102 101.03(13) . . ?
O101 C101 C106 103.96(14) . . ?
N101 C101 O101 111.89(14) . . ?
N101 C101 C102 117.59(16) . . ?
N101 C101 C106 101.83(15) . . ?
C102 C101 C106 119.96(16) . . ?
C103 C102 C101 109.33(16) . . ?
C103 C102 C130 120.49(17) . . ?
C130 C102 C101 130.13(15) . . ?
C102 C103 H103 124.5(10) . . ?
C102 C103 C104 112.50(18) . . ?
C104 C103 H103 123.0(10) . . ?
O101 C104 C103 106.48(15) . . ?
C105 C104 O101 121.71(15) . . ?
C105 C104 C103 131.75(18) . . ?
N102 C105 C109 109.41(15) . . ?
C104 C105 N102 124.56(16) . . ?
C104 C105 C109 125.99(17) . . ?
C107 C106 C101 98.78(15) . . ?
C107 C106 C126 114.69(16) . . ?
C126 C106 C101 109.39(15) . . ?
C128 C106 C101 112.46(16) . . ?
C128 C106 C107 112.35(16) . . ?
C128 C106 C126 108.90(17) . . ?
C106 C107 H10C 107.6(11) . . ?
C106 C107 H10D 112.5(10) . . ?
C106 C107 C108 108.05(16) . . ?
H10C C107 H10D 107.8(16) . . ?
C108 C107 H10C 109.9(12) . . ?
C108 C107 H10D 110.8(12) . . ?
N101 C108 C107 101.73(15) . . ?
N101 C108 C124 113.82(16) . . ?
N101 C108 C125 112.25(17) . . ?
C124 C108 C107 111.92(18) . . ?
C124 C108 C125 106.27(17) . . ?
C125 C108 C107 110.97(17) . . ?
C105 C109 C110 101.97(15) . . ?
C105 C109 C136 109.66(17) . . ?
C105 C109 C138 110.32(15) . . ?
C110 C109 C136 112.35(17) . . ?
C138 C109 C110 110.60(17) . . ?
C138 C109 C136 111.55(18) . . ?
C109 C110 H11A 110.6(11) . . ?
C109 C110 H11B 108.7(11) . . ?
H11A C110 H11B 108.3(15) . . ?
C111 C110 C109 107.98(16) . . ?
C111 C110 H11A 112.8(12) . . ?
C111 C110 H11B 108.3(11) . . ?
N102 C111 C110 101.53(15) . . ?
N102 C111 C140 112.32(18) . . ?
N102 C111 C141 111.45(17) . . ?
C140 C111 C110 111.06(19) . . ?
C141 C111 C110 112.09(18) . . ?
C141 C111 C140 108.35(19) . . ?
C113 C112 N101 118.81(17) . . ?
C117 C112 N101 122.59(17) . . ?
C117 C112 C113 118.60(19) . . ?
C112 C113 C118 125.11(19) . . ?
C114 C113 C112 119.24(19) . . ?
C114 C113 C118 115.65(18) . . ?
C113 C114 H114 119.5(12) . . ?
C115 C114 C113 122.0(2) . . ?
C115 C114 H114 118.5(12) . . ?
C114 C115 H115 120.1(12) . . ?
C116 C115 C114 118.7(2) . . ?
C116 C115 H115 121.1(12) . . ?
C115 C116 H116 118.8(13) . . ?
C115 C116 C117 122.2(2) . . ?
C117 C116 H116 119.0(13) . . ?
C112 C117 C121 124.64(19) . . ?
C116 C117 C112 119.26(19) . . ?
C116 C117 C121 116.08(19) . . ?
C113 C118 H118 107.8(10) . . ?
C113 C118 C119 111.53(19) . . ?
C113 C118 C120 112.24(18) . . ?
C119 C118 H118 108.5(10) . . ?
C120 C118 H118 107.6(10) . . ?
C120 C118 C119 108.96(18) . . ?
C118 C119 H11C 112.6(12) . . ?
C118 C119 H11D 110.7(13) . . ?
C118 C119 H11E 110.7(13) . . ?
H11C C119 H11D 106.5(18) . . ?
H11C C119 H11E 106.5(18) . . ?
H11D C119 H11E 109.7(18) . . ?
C118 C120 H12A 112.0(11) . . ?
C118 C120 H12B 109.6(11) . . ?
C118 C120 H12C 108.5(11) . . ?
H12A C120 H12B 106.6(17) . . ?
H12A C120 H12C 109.1(17) . . ?
H12B C120 H12C 111.2(16) . . ?
C117 C121 H121 108.2(11) . . ?
C117 C121 C122 111.63(18) . . ?
C117 C121 C123 111.61(19) . . ?
C122 C121 H121 108.1(11) . . ?
C123 C121 H121 108.0(12) . . ?
C123 C121 C122 109.1(2) . . ?
C121 C122 H12D 108.5(12) . . ?
C121 C122 H12E 111.7(11) . . ?
C121 C122 H12F 110.3(13) . . ?
H12D C122 H12E 112.2(18) . . ?
H12D C122 H12F 107.8(17) . . ?
H12E C122 H12F 106.3(16) . . ?
C121 C123 H12G 112.1(15) . . ?
C121 C123 H12H 110.7(13) . . ?
C121 C123 H12I 112.2(13) . . ?
H12G C123 H12H 108.9(19) . . ?
H12G C123 H12I 107.1(18) . . ?
H12H C123 H12I 105.6(19) . . ?
C108 C124 H12J 112.0(11) . . ?
C108 C124 H12K 111.8(13) . . ?
C108 C124 H12L 108.5(11) . . ?
H12J C124 H12K 109.4(16) . . ?
H12J C124 H12L 108.6(16) . . ?
H12K C124 H12L 106.4(16) . . ?
C108 C125 H12M 112.5(11) . . ?
C108 C125 H12N 111.0(11) . . ?
C108 C125 H12O 111.3(11) . . ?
H12M C125 H12N 107.6(16) . . ?
H12M C125 H12O 108.0(15) . . ?
H12N C125 H12O 106.2(16) . . ?
C106 C126 H12P 110.3(10) . . ?
C106 C126 H12Q 109.0(10) . . ?
H12P C126 H12Q 105.7(14) . . ?
C127 C126 C106 117.88(18) . . ?
C127 C126 H12P 105.8(10) . . ?
C127 C126 H12Q 107.4(11) . . ?
C126 C127 H12R 110.7(15) . . ?
C126 C127 H12S 109.9(12) . . ?
C126 C127 H12T 114.8(14) . . ?
H12R C127 H12S 108.2(18) . . ?
H12R C127 H12T 105(2) . . ?
H12S C127 H12T 108.0(19) . . ?
C106 C128 H12U 107.3(11) . . ?
C106 C128 H12V 108.1(11) . . ?
H12U C128 H12V 108.1(15) . . ?
C129 C128 C106 115.44(19) . . ?
C129 C128 H12U 109.9(11) . . ?
C129 C128 H12V 107.9(11) . . ?
C128 C129 H12W 111.3(13) . . ?
C128 C129 H12X 109.0(13) . . ?
C128 C129 H12Y 111.3(13) . . ?
H12W C129 H12X 110.2(18) . . ?
H12W C129 H12Y 108.2(18) . . ?
H12X C129 H12Y 106.9(18) . . ?
C131 C130 C102 121.44(19) . . ?
C135 C130 C102 119.75(17) . . ?
C135 C130 C131 118.33(18) . . ?
C130 C131 H131 120.1(10) . . ?
C132 C131 C130 121.0(2) . . ?
C132 C131 H131 118.9(10) . . ?
C131 C132 H132 119.5(12) . . ?
C133 C132 C131 120.1(2) . . ?
C133 C132 H132 120.4(12) . . ?
C132 C133 H133 121.4(12) . . ?
C134 C133 C132 119.6(2) . . ?
C134 C133 H133 119.0(12) . . ?
C133 C134 H134 119.6(11) . . ?
C133 C134 C135 120.1(2) . . ?
C135 C134 H134 120.3(11) . . ?
C130 C135 C134 120.9(2) . . ?
C130 C135 H135 120.4(11) . . ?
C134 C135 H135 118.8(12) . . ?
C109 C136 H13A 108.2(13) . . ?
C109 C136 H13B 109.5(14) . . ?
H13A C136 H13B 101.1(17) . . ?
C137 C136 C109 119.4(2) . . ?
C137 C136 H13A 107.6(12) . . ?
C137 C136 H13B 109.5(13) . . ?
C136 C137 H13C 105.9(14) . . ?
C136 C137 H13D 110.5(15) . . ?
C136 C137 H13E 110.2(13) . . ?
H13C C137 H13D 110(2) . . ?
H13C C137 H13E 112(2) . . ?
H13D C137 H13E 108(2) . . ?
C109 C138 H13F 109.6(12) . . ?
C109 C138 H13G 108.9(12) . . ?
H13F C138 H13G 106.7(15) . . ?
C139 C138 C109 116.78(18) . . ?
C139 C138 H13F 105.1(12) . . ?
C139 C138 H13G 109.2(11) . . ?
C138 C139 H13H 111.9(14) . . ?
C138 C139 H13I 112.1(15) . . ?
C138 C139 H13J 112.7(16) . . ?
H13H C139 H13I 108(2) . . ?
H13H C139 H13J 107(2) . . ?
H13I C139 H13J 105(2) . . ?
C111 C140 H14A 112.8(14) . . ?
C111 C140 H14B 109.6(13) . . ?
C111 C140 H14C 112.0(15) . . ?
H14A C140 H14B 109.3(18) . . ?
H14A C140 H14C 105.2(19) . . ?
H14B C140 H14C 107.8(19) . . ?
C111 C141 H14D 109.0(12) . . ?
C111 C141 H14E 109.9(12) . . ?
C111 C141 H14F 113.6(13) . . ?
H14D C141 H14E 104.5(16) . . ?
H14D C141 H14F 108.1(17) . . ?
H14E C141 H14F 111.2(17) . . ?
C143 C142 N102 120.0(2) . . ?
C143 C142 C147 120.8(2) . . ?
C147 C142 N102 119.20(18) . . ?
C142 C143 C148 123.1(2) . . ?
C144 C143 C142 118.0(2) . . ?
C144 C143 C148 118.9(2) . . ?
C143 C144 H144 118.9(14) . . ?
C145 C144 C143 121.7(3) . . ?
C145 C144 H144 119.4(14) . . ?
C144 C145 H145 120.7(15) . . ?
C144 C145 C146 119.6(3) . . ?
C146 C145 H145 119.7(15) . . ?
C145 C146 H146 121.4(13) . . ?
C145 C146 C147 121.7(3) . . ?
C147 C146 H146 116.9(14) . . ?
C142 C147 C151 123.32(18) . . ?
C146 C147 C142 118.0(2) . . ?
C146 C147 C151 118.6(2) . . ?
C143 C148 H148 109.0(12) . . ?
C143 C148 C149 112.7(2) . . ?
C143 C148 C150 111.5(2) . . ?
C149 C148 H148 106.4(11) . . ?
C150 C148 H148 108.4(11) . . ?
C150 C148 C149 108.7(2) . . ?
C148 C149 H14G 109.2(15) . . ?
C148 C149 H14H 108.8(15) . . ?
C148 C149 H14I 112.2(16) . . ?
H14G C149 H14H 112(2) . . ?
H14G C149 H14I 106(2) . . ?
H14H C149 H14I 108(2) . . ?
C148 C150 H15A 112.6(15) . . ?
C148 C150 H15B 109.8(15) . . ?
C148 C150 H15C 112.0(17) . . ?
H15A C150 H15B 105(2) . . ?
H15A C150 H15C 108(2) . . ?
H15B C150 H15C 110(2) . . ?
C147 C151 H151 106.8(11) . . ?
C147 C151 C152 110.75(19) . . ?
C147 C151 C153 113.0(2) . . ?
C152 C151 H151 107.1(10) . . ?
C152 C151 C153 110.0(2) . . ?
C153 C151 H151 109.0(10) . . ?
C151 C152 H15D 108.5(12) . . ?
C151 C152 H15E 108.7(14) . . ?
C151 C152 H15F 113.6(14) . . ?
H15D C152 H15E 107.0(17) . . ?
H15D C152 H15F 108(2) . . ?
H15E C152 H15F 110(2) . . ?
C151 C153 H15G 111.2(15) . . ?
C151 C153 H15H 112.8(12) . . ?
C151 C153 H15I 112.4(16) . . ?
H15G C153 H15H 104.1(18) . . ?
H15G C153 H15I 108(2) . . ?
H15H C153 H15I 108(2) . . ?

loop_
_geom_bond_atom_site_label_1
_geom_bond_atom_site_label_2
_geom_bond_distance
_geom_bond_site_symmetry_2
_geom_bond_publ_flag
O1 C1 1.507(2) . ?
O1 C4 1.391(2) . ?
N1 C1 1.432(2) . ?
N1 C8 1.493(2) . ?
N1 C12 1.453(2) . ?
N2 C5 1.412(2) . ?
N2 C11 1.481(2) . ?
N2 C42 1.439(2) . ?
C1 C2 1.524(3) . ?
C1 C6 1.575(3) . ?
C2 C3 1.335(3) . ?
C2 C30 1.489(3) . ?
C3 H3 0.97(2) . ?
C3 C4 1.435(3) . ?
C4 C5 1.350(3) . ?
C5 C9 1.539(3) . ?
C6 C7 1.535(3) . ?
C6 C26 1.545(3) . ?
C6 C28 1.538(3) . ?
C7 H7A 0.95(2) . ?
C7 H7B 1.00(2) . ?
C7 C8 1.544(3) . ?
C8 C24 1.529(3) . ?
C8 C25 1.522(3) . ?
C9 C10 1.541(3) . ?
C9 C36 1.551(3) . ?
C9 C38 1.544(3) . ?
C10 H10A 1.015(18) . ?
C10 H10B 0.99(2) . ?
C10 C11 1.530(3) . ?
C11 C40 1.535(3) . ?
C11 C41 1.517(3) . ?
C12 C13 1.422(3) . ?
C12 C17 1.409(3) . ?
C13 C14 1.391(3) . ?
C13 C18 1.516(3) . ?
C14 H14 0.97(2) . ?
C14 C15 1.375(3) . ?
C15 H15 0.946(19) . ?
C15 C16 1.371(3) . ?
C16 H16 1.005(19) . ?
C16 C17 1.397(3) . ?
C17 C21 1.516(3) . ?
C18 H18 1.012(17) . ?
C18 C19 1.538(3) . ?
C18 C20 1.528(3) . ?
C19 H19A 1.01(2) . ?
C19 H19B 1.02(2) . ?
C19 H19C 1.07(3) . ?
C20 H20A 1.04(2) . ?
C20 H20B 1.03(2) . ?
C20 H20C 1.07(2) . ?
C21 H21 0.990(16) . ?
C21 C22 1.533(3) . ?
C21 C23 1.527(3) . ?
C22 H22A 1.02(2) . ?
C22 H22B 0.99(2) . ?
C22 H22C 0.97(2) . ?
C23 H23A 1.00(2) . ?
C23 H23B 1.02(2) . ?
C23 H23C 0.99(2) . ?
C24 H24A 1.042(19) . ?
C24 H24B 1.00(2) . ?
C24 H24C 0.97(2) . ?
C25 H25A 1.01(2) . ?
C25 H25B 0.98(2) . ?
C25 H25C 0.98(2) . ?
C26 H26A 0.970(18) . ?
C26 H26B 1.03(2) . ?
C26 C27 1.526(3) . ?
C27 H27A 1.01(2) . ?
C27 H27B 0.98(2) . ?
C27 H27C 0.97(3) . ?
C28 H28A 1.04(2) . ?
C28 H28B 0.97(2) . ?
C28 C29 1.525(3) . ?
C29 H29A 1.05(3) . ?
C29 H29B 1.03(3) . ?
C29 H29C 1.02(2) . ?
C30 C31 1.387(3) . ?
C30 C35 1.396(3) . ?
C31 H31 0.963(19) . ?
C31 C32 1.381(3) . ?
C32 H32 0.99(2) . ?
C32 C33 1.380(3) . ?
C33 H33 0.99(2) . ?
C33 C34 1.373(3) . ?
C34 H34 0.957(19) . ?
C34 C35 1.385(3) . ?
C35 H35 0.975(18) . ?
C36 H36A 0.98(2) . ?
C36 H36B 1.00(2) . ?
C36 C37 1.520(3) . ?
C37 H37A 0.95(3) . ?
C37 H37B 1.02(3) . ?
C37 H37C 1.00(2) . ?
C38 H38A 0.99(2) . ?
C38 H38B 1.01(2) . ?
C38 C39 1.516(3) . ?
C39 H39A 1.02(2) . ?
C39 H39B 1.01(2) . ?
C39 H39C 1.00(2) . ?
C40 H40A 0.99(2) . ?
C40 H40B 0.98(2) . ?
C40 H40C 1.03(2) . ?
C41 H41A 0.99(2) . ?
C41 H41B 1.00(2) . ?
C41 H41C 1.000(18) . ?
C42 C43 1.408(3) . ?
C42 C47 1.409(3) . ?
C43 C44 1.391(3) . ?
C43 C48 1.519(3) . ?
C44 H44 0.97(2) . ?
C44 C45 1.369(3) . ?
C45 H45 0.94(2) . ?
C45 C46 1.371(3) . ?
C46 H46 0.962(19) . ?
C46 C47 1.389(3) . ?
C47 C51 1.513(3) . ?
C48 H48 1.006(18) . ?
C48 C49 1.536(3) . ?
C48 C50 1.535(3) . ?
C49 H49A 1.03(2) . ?
C49 H49B 1.04(2) . ?
C49 H49C 1.00(3) . ?
C50 H50A 0.98(2) . ?
C50 H50B 0.98(2) . ?
C50 H50C 1.02(3) . ?
C51 H51 0.967(19) . ?
C51 C52 1.527(4) . ?
C51 C53 1.535(3) . ?
C52 H52A 1.02(3) . ?
C52 H52B 1.04(3) . ?
C52 H52C 0.97(2) . ?
C53 H53A 1.05(2) . ?
C53 H53B 1.01(3) . ?
C53 H53C 1.00(3) . ?
O101 C101 1.513(2) . ?
O101 C104 1.400(2) . ?
N101 C101 1.437(2) . ?
N101 C108 1.496(2) . ?
N101 C112 1.444(2) . ?
N102 C105 1.413(2) . ?
N102 C111 1.490(2) . ?
N102 C142 1.437(2) . ?
C101 C102 1.522(3) . ?
C101 C106 1.566(3) . ?
C102 C103 1.336(2) . ?
C102 C130 1.495(2) . ?
C103 H103 0.958(18) . ?
C103 C104 1.432(2) . ?
C104 C105 1.351(2) . ?
C105 C109 1.538(2) . ?
C106 C107 1.542(3) . ?
C106 C126 1.552(3) . ?
C106 C128 1.529(3) . ?
C107 H10C 0.979(19) . ?
C107 H10D 0.995(19) . ?
C107 C108 1.547(3) . ?
C108 C124 1.525(3) . ?
C108 C125 1.529(3) . ?
C109 C110 1.543(3) . ?
C109 C136 1.544(3) . ?
C109 C138 1.541(3) . ?
C110 H11A 1.01(2) . ?
C110 H11B 0.99(2) . ?
C110 C111 1.527(3) . ?
C111 C140 1.525(3) . ?
C111 C141 1.520(3) . ?
C112 C113 1.422(3) . ?
C112 C117 1.409(3) . ?
C113 C114 1.390(3) . ?
C113 C118 1.522(3) . ?
C114 H114 0.966(19) . ?
C114 C115 1.377(3) . ?
C115 H115 0.96(2) . ?
C115 C116 1.371(3) . ?
C116 H116 0.97(2) . ?
C116 C117 1.395(3) . ?
C117 C121 1.518(3) . ?
C118 H118 0.984(18) . ?
C118 C119 1.536(3) . ?
C118 C120 1.529(3) . ?
C119 H11C 1.01(2) . ?
C119 H11D 1.01(2) . ?
C119 H11E 1.04(2) . ?
C120 H12A 1.01(2) . ?
C120 H12B 1.03(2) . ?
C120 H12C 1.03(2) . ?
C121 H121 0.95(2) . ?
C121 C122 1.527(3) . ?
C121 C123 1.526(3) . ?
C122 H12D 0.98(2) . ?
C122 H12E 1.06(2) . ?
C122 H12F 1.02(2) . ?
C123 H12G 1.00(3) . ?
C123 H12H 1.00(2) . ?
C123 H12I 1.00(2) . ?
C124 H12J 1.022(19) . ?
C124 H12K 0.99(2) . ?
C124 H12L 0.99(2) . ?
C125 H12M 1.00(2) . ?
C125 H12N 1.00(2) . ?
C125 H12O 1.05(2) . ?
C126 H12P 1.035(19) . ?
C126 H12Q 0.979(18) . ?
C126 C127 1.528(3) . ?
C127 H12R 0.97(3) . ?
C127 H12S 1.01(2) . ?
C127 H12T 1.02(3) . ?
C128 H12U 0.999(18) . ?
C128 H12V 0.993(19) . ?
C128 C129 1.520(3) . ?
C129 H12W 1.02(2) . ?
C129 H12X 0.99(2) . ?
C129 H12Y 1.01(2) . ?
C130 C131 1.386(3) . ?
C130 C135 1.385(3) . ?
C131 H131 1.00(2) . ?
C131 C132 1.384(3) . ?
C132 H132 0.974(19) . ?
C132 C133 1.379(3) . ?
C133 H133 0.978(19) . ?
C133 C134 1.379(3) . ?
C134 H134 0.98(2) . ?
C134 C135 1.387(3) . ?
C135 H135 0.978(19) . ?
C136 H13A 0.96(2) . ?
C136 H13B 1.01(3) . ?
C136 C137 1.510(3) . ?
C137 H13C 0.97(2) . ?
C137 H13D 1.05(3) . ?
C137 H13E 1.03(3) . ?
C138 H13F 1.02(2) . ?
C138 H13G 0.980(19) . ?
C138 C139 1.526(3) . ?
C139 H13H 0.98(3) . ?
C139 H13I 0.97(3) . ?
C139 H13J 0.98(3) . ?
C140 H14A 1.00(2) . ?
C140 H14B 1.00(2) . ?
C140 H14C 0.96(2) . ?
C141 H14D 0.99(2) . ?
C141 H14E 1.04(2) . ?
C141 H14F 1.01(2) . ?
C142 C143 1.403(3) . ?
C142 C147 1.406(3) . ?
C143 C144 1.397(3) . ?
C143 C148 1.495(3) . ?
C144 H144 1.00(2) . ?
C144 C145 1.367(4) . ?
C145 H145 1.00(2) . ?
C145 C146 1.370(4) . ?
C146 H146 0.97(2) . ?
C146 C147 1.392(3) . ?
C147 C151 1.510(3) . ?
C148 H148 0.992(18) . ?
C148 C149 1.537(3) . ?
C148 C150 1.536(4) . ?
C149 H14G 0.99(3) . ?
C149 H14H 1.01(3) . ?
C149 H14I 0.96(3) . ?
C150 H15A 0.99(3) . ?
C150 H15B 1.03(3) . ?
C150 H15C 1.01(3) . ?
C151 H151 0.983(17) . ?
C151 C152 1.526(3) . ?
C151 C153 1.530(3) . ?
C152 H15D 1.02(2) . ?
C152 H15E 1.00(2) . ?
C152 H15F 1.06(3) . ?
C153 H15G 1.02(3) . ?
C153 H15H 1.02(2) . ?
C153 H15I 0.98(3) . ?

loop_
_geom_torsion_atom_site_label_1
_geom_torsion_atom_site_label_2
_geom_torsion_atom_site_label_3
_geom_torsion_atom_site_label_4
_geom_torsion
_geom_torsion_site_symmetry_1
_geom_torsion_site_symmetry_2
_geom_torsion_site_symmetry_3
_geom_torsion_site_symmetry_4
_geom_torsion_publ_flag
O1 C1 C2 C3 -9.39(19) . . . . ?
O1 C1 C2 C30 169.57(17) . . . . ?
O1 C1 C6 C7 -72.72(17) . . . . ?
O1 C1 C6 C26 166.54(16) . . . . ?
O1 C1 C6 C28 45.4(2) . . . . ?
O1 C4 C5 N2 176.38(15) . . . . ?
O1 C4 C5 C9 1.5(3) . . . . ?
N1 C1 C2 C3 -131.41(18) . . . . ?
N1 C1 C2 C30 47.5(3) . . . . ?
N1 C1 C6 C7 42.93(18) . . . . ?
N1 C1 C6 C26 -77.8(2) . . . . ?
N1 C1 C6 C28 161.04(18) . . . . ?
N1 C12 C13 C14 178.01(17) . . . . ?
N1 C12 C13 C18 -1.6(3) . . . . ?
N1 C12 C17 C16 -178.20(18) . . . . ?
N1 C12 C17 C21 -1.4(3) . . . . ?
N2 C5 C9 C10 6.7(2) . . . . ?
N2 C5 C9 C36 -112.24(18) . . . . ?
N2 C5 C9 C38 127.53(17) . . . . ?
N2 C42 C43 C44 -178.19(18) . . . . ?
N2 C42 C43 C48 1.2(3) . . . . ?
N2 C42 C47 C46 178.66(19) . . . . ?
N2 C42 C47 C51 -1.8(3) . . . . ?
C1 O1 C4 C3 -7.15(18) . . . . ?
C1 O1 C4 C5 175.76(16) . . . . ?
C1 N1 C8 C7 23.4(2) . . . . ?
C1 N1 C8 C24 143.8(2) . . . . ?
C1 N1 C8 C25 -95.6(2) . . . . ?
C1 N1 C12 C13 -109.2(2) . . . . ?
C1 N1 C12 C17 70.3(3) . . . . ?
C1 C2 C3 C4 5.8(2) . . . . ?
C1 C2 C30 C31 94.1(3) . . . . ?
C1 C2 C30 C35 -93.9(2) . . . . ?
C1 C6 C7 C8 -29.8(2) . . . . ?
C1 C6 C26 C27 143.8(2) . . . . ?
C1 C6 C28 C29 -179.2(2) . . . . ?
C2 C1 C6 C7 175.85(17) . . . . ?
C2 C1 C6 C26 55.1(2) . . . . ?
C2 C1 C6 C28 -66.0(2) . . . . ?
C2 C3 C4 O1 0.8(2) . . . . ?
C2 C3 C4 C5 177.4(2) . . . . ?
C2 C30 C31 C32 174.4(2) . . . . ?
C2 C30 C35 C34 -173.98(18) . . . . ?
C3 C2 C30 C31 -87.1(2) . . . . ?
C3 C2 C30 C35 84.9(2) . . . . ?
C3 C4 C5 N2 0.1(3) . . . . ?
C3 C4 C5 C9 -174.75(18) . . . . ?
C4 O1 C1 N1 137.19(14) . . . . ?
C4 O1 C1 C2 9.95(17) . . . . ?
C4 O1 C1 C6 -114.25(15) . . . . ?
C4 C5 C9 C10 -177.78(19) . . . . ?
C4 C5 C9 C36 63.3(3) . . . . ?
C4 C5 C9 C38 -56.9(3) . . . . ?
C5 N2 C11 C10 -27.46(18) . . . . ?
C5 N2 C11 C40 91.25(19) . . . . ?
C5 N2 C11 C41 -147.40(16) . . . . ?
C5 N2 C42 C43 -101.5(2) . . . . ?
C5 N2 C42 C47 79.9(2) . . . . ?
C5 C9 C10 C11 -23.5(2) . . . . ?
C5 C9 C36 C37 175.0(2) . . . . ?
C5 C9 C38 C39 -57.9(3) . . . . ?
C6 C1 C2 C3 103.7(2) . . . . ?
C6 C1 C2 C30 -77.4(2) . . . . ?
C6 C7 C8 N1 6.3(2) . . . . ?
C6 C7 C8 C24 -114.8(2) . . . . ?
C6 C7 C8 C25 126.0(2) . . . . ?
C7 C6 C26 C27 33.4(3) . . . . ?
C7 C6 C28 C29 -69.7(3) . . . . ?
C8 N1 C1 O1 67.24(19) . . . . ?
C8 N1 C1 C2 -176.04(17) . . . . ?
C8 N1 C1 C6 -42.9(2) . . . . ?
C8 N1 C12 C13 88.7(2) . . . . ?
C8 N1 C12 C17 -91.8(2) . . . . ?
C9 C10 C11 N2 31.0(2) . . . . ?
C9 C10 C11 C40 -89.0(2) . . . . ?
C9 C10 C11 C41 150.26(18) . . . . ?
C10 C9 C36 C37 62.5(3) . . . . ?
C10 C9 C38 C39 57.1(3) . . . . ?
C11 N2 C5 C4 -162.14(18) . . . . ?
C11 N2 C5 C9 13.46(19) . . . . ?
C11 N2 C42 C43 87.1(2) . . . . ?
C11 N2 C42 C47 -91.5(2) . . . . ?
C12 N1 C1 O1 -96.8(2) . . . . ?
C12 N1 C1 C2 20.0(3) . . . . ?
C12 N1 C1 C6 153.08(18) . . . . ?
C12 N1 C8 C7 -171.91(18) . . . . ?
C12 N1 C8 C24 -51.5(3) . . . . ?
C12 N1 C8 C25 69.0(2) . . . . ?
C12 C13 C14 C15 0.7(3) . . . . ?
C12 C13 C18 C19 -121.7(2) . . . . ?
C12 C13 C18 C20 115.5(2) . . . . ?
C12 C17 C21 C22 120.7(2) . . . . ?
C12 C17 C21 C23 -116.6(2) . . . . ?
C13 C12 C17 C16 1.3(3) . . . . ?
C13 C12 C17 C21 178.05(18) . . . . ?
C13 C14 C15 C16 0.4(3) . . . . ?
C14 C13 C18 C19 58.7(3) . . . . ?
C14 C13 C18 C20 -64.1(2) . . . . ?
C14 C15 C16 C17 -0.6(3) . . . . ?
C15 C16 C17 C12 -0.2(3) . . . . ?
C15 C16 C17 C21 -177.3(2) . . . . ?
C16 C17 C21 C22 -62.5(3) . . . . ?
C16 C17 C21 C23 60.2(2) . . . . ?
C17 C12 C13 C14 -1.5(3) . . . . ?
C17 C12 C13 C18 178.87(18) . . . . ?
C18 C13 C14 C15 -179.7(2) . . . . ?
C26 C6 C7 C8 87.1(2) . . . . ?
C26 C6 C28 C29 59.3(3) . . . . ?
C28 C6 C7 C8 -146.98(18) . . . . ?
C28 C6 C26 C27 -94.0(3) . . . . ?
C30 C2 C3 C4 -173.25(16) . . . . ?
C30 C31 C32 C33 -1.1(3) . . . . ?
C31 C30 C35 C34 -1.7(3) . . . . ?
C31 C32 C33 C34 -0.7(3) . . . . ?
C32 C33 C34 C35 1.3(3) . . . . ?
C33 C34 C35 C30 -0.1(3) . . . . ?
C35 C30 C31 C32 2.2(3) . . . . ?
C36 C9 C10 C11 93.9(2) . . . . ?
C36 C9 C38 C39 -179.7(2) . . . . ?
C38 C9 C10 C11 -145.83(18) . . . . ?
C38 C9 C36 C37 -60.6(3) . . . . ?
C42 N2 C5 C4 25.6(3) . . . . ?
C42 N2 C5 C9 -158.77(16) . . . . ?
C42 N2 C11 C10 145.02(17) . . . . ?
C42 N2 C11 C40 -96.3(2) . . . . ?
C42 N2 C11 C41 25.1(2) . . . . ?
C42 C43 C44 C45 -0.7(3) . . . . ?
C42 C43 C48 C49 124.8(2) . . . . ?
C42 C43 C48 C50 -113.3(2) . . . . ?
C42 C47 C51 C52 -112.6(2) . . . . ?
C42 C47 C51 C53 124.3(2) . . . . ?
C43 C42 C47 C46 0.0(3) . . . . ?
C43 C42 C47 C51 179.53(19) . . . . ?
C43 C44 C45 C46 0.6(4) . . . . ?
C44 C43 C48 C49 -55.8(3) . . . . ?
C44 C43 C48 C50 66.1(3) . . . . ?
C44 C45 C46 C47 -0.1(4) . . . . ?
C45 C46 C47 C42 -0.2(3) . . . . ?
C45 C46 C47 C51 -179.7(2) . . . . ?
C46 C47 C51 C52 66.9(3) . . . . ?
C46 C47 C51 C53 -56.2(3) . . . . ?
C47 C42 C43 C44 0.4(3) . . . . ?
C47 C42 C43 C48 179.79(18) . . . . ?
C48 C43 C44 C45 179.9(2) . . . . ?
O101 C101 C102 C103 -5.3(2) . . . . ?
O101 C101 C102 C130 172.22(19) . . . . ?
O101 C101 C106 C107 -73.13(16) . . . . ?
O101 C101 C106 C126 166.71(14) . . . . ?
O101 C101 C106 C128 45.57(19) . . . . ?
O101 C104 C105 N102 178.39(18) . . . . ?
O101 C104 C105 C109 1.0(3) . . . . ?
N101 C101 C102 C103 -127.32(18) . . . . ?
N101 C101 C102 C130 50.2(3) . . . . ?
N101 C101 C106 C107 43.27(16) . . . . ?
N101 C101 C106 C126 -76.89(17) . . . . ?
N101 C101 C106 C128 161.97(15) . . . . ?
N101 C112 C113 C114 179.21(17) . . . . ?
N101 C112 C113 C118 0.4(3) . . . . ?
N101 C112 C117 C116 -179.21(17) . . . . ?
N101 C112 C117 C121 -1.2(3) . . . . ?
N102 C105 C109 C110 4.7(2) . . . . ?
N102 C105 C109 C136 -114.52(19) . . . . ?
N102 C105 C109 C138 122.24(19) . . . . ?
N102 C142 C143 C144 179.85(18) . . . . ?
N102 C142 C143 C148 0.5(3) . . . . ?
N102 C142 C147 C146 -177.80(18) . . . . ?
N102 C142 C147 C151 2.2(3) . . . . ?
C101 O101 C104 C103 -2.8(2) . . . . ?
C101 O101 C104 C105 179.53(18) . . . . ?
C101 N101 C108 C107 24.68(18) . . . . ?
C101 N101 C108 C124 145.24(18) . . . . ?
C101 N101 C108 C125 -94.0(2) . . . . ?
C101 N101 C112 C113 -111.2(2) . . . . ?
C101 N101 C112 C117 67.9(2) . . . . ?
C101 C102 C103 C104 4.1(2) . . . . ?
C101 C102 C130 C131 89.2(3) . . . . ?
C101 C102 C130 C135 -98.8(2) . . . . ?
C101 C106 C107 C108 -29.02(18) . . . . ?
C101 C106 C126 C127 140.6(2) . . . . ?
C101 C106 C128 C129 176.37(18) . . . . ?
C102 C101 C106 C107 175.10(16) . . . . ?
C102 C101 C106 C126 54.9(2) . . . . ?
C102 C101 C106 C128 -66.2(2) . . . . ?
C102 C103 C104 O101 -0.8(2) . . . . ?
C102 C103 C104 C105 176.5(2) . . . . ?
C102 C130 C131 C132 171.93(18) . . . . ?
C102 C130 C135 C134 -172.13(19) . . . . ?
C103 C102 C130 C131 -93.5(2) . . . . ?
C103 C102 C130 C135 78.4(3) . . . . ?
C103 C104 C105 N102 1.4(3) . . . . ?
C103 C104 C105 C109 -176.0(2) . . . . ?
C104 O101 C101 N101 130.75(16) . . . . ?
C104 O101 C101 C102 4.82(19) . . . . ?
C104 O101 C101 C106 -120.12(16) . . . . ?
C104 C105 C109 C110 -177.6(2) . . . . ?
C104 C105 C109 C136 63.2(3) . . . . ?
C104 C105 C109 C138 -60.0(3) . . . . ?
C105 N102 C111 C110 -25.8(2) . . . . ?
C105 N102 C111 C140 92.9(2) . . . . ?
C105 N102 C111 C141 -145.35(19) . . . . ?
C105 N102 C142 C143 -109.2(2) . . . . ?
C105 N102 C142 C147 71.0(3) . . . . ?
C105 C109 C110 C111 -20.8(2) . . . . ?
C105 C109 C136 C137 179.9(2) . . . . ?
C105 C109 C138 C139 -158.1(2) . . . . ?
C106 C101 C102 C103 108.05(19) . . . . ?
C106 C101 C102 C130 -74.4(3) . . . . ?
C106 C107 C108 N101 4.89(19) . . . . ?
C106 C107 C108 C124 -117.00(18) . . . . ?
C106 C107 C108 C125 124.47(18) . . . . ?
C107 C106 C126 C127 30.7(3) . . . . ?
C107 C106 C128 C129 -73.2(2) . . . . ?
C108 N101 C101 O101 66.45(19) . . . . ?
C108 N101 C101 C102 -177.28(15) . . . . ?
C108 N101 C101 C106 -44.03(17) . . . . ?
C108 N101 C112 C113 86.0(2) . . . . ?
C108 N101 C112 C117 -95.0(2) . . . . ?
C109 C110 C111 N102 28.3(2) . . . . ?
C109 C110 C111 C140 -91.3(2) . . . . ?
C109 C110 C111 C141 147.34(19) . . . . ?
C110 C109 C136 C137 67.2(3) . . . . ?
C110 C109 C138 C139 -46.1(3) . . . . ?
C111 N102 C105 C104 -164.11(19) . . . . ?
C111 N102 C105 C109 13.6(2) . . . . ?
C111 N102 C142 C143 89.2(2) . . . . ?
C111 N102 C142 C147 -90.6(2) . . . . ?
C112 N101 C101 O101 -98.38(19) . . . . ?
C112 N101 C101 C102 17.9(3) . . . . ?
C112 N101 C101 C106 151.14(16) . . . . ?
C112 N101 C108 C107 -169.77(16) . . . . ?
C112 N101 C108 C124 -49.2(2) . . . . ?
C112 N101 C108 C125 71.6(2) . . . . ?
C112 C113 C114 C115 -0.2(3) . . . . ?
C112 C113 C118 C119 -124.5(2) . . . . ?
C112 C113 C118 C120 112.9(2) . . . . ?
C112 C117 C121 C122 117.1(2) . . . . ?
C112 C117 C121 C123 -120.5(2) . . . . ?
C113 C112 C117 C116 -0.2(3) . . . . ?
C113 C112 C117 C121 177.80(17) . . . . ?
C113 C114 C115 C116 0.3(3) . . . . ?
C114 C113 C118 C119 56.7(2) . . . . ?
C114 C113 C118 C120 -65.9(2) . . . . ?
C114 C115 C116 C117 -0.3(3) . . . . ?
C115 C116 C117 C112 0.3(3) . . . . ?
C115 C116 C117 C121 -177.9(2) . . . . ?
C116 C117 C121 C122 -64.9(3) . . . . ?
C116 C117 C121 C123 57.5(3) . . . . ?
C117 C112 C113 C114 0.1(3) . . . . ?
C117 C112 C113 C118 -178.66(18) . . . . ?
C118 C113 C114 C115 178.71(19) . . . . ?
C126 C106 C107 C108 87.1(2) . . . . ?
C126 C106 C128 C129 54.9(2) . . . . ?
C128 C106 C107 C108 -147.80(17) . . . . ?
C128 C106 C126 C127 -96.2(2) . . . . ?
C130 C102 C103 C104 -173.71(18) . . . . ?
C130 C131 C132 C133 -0.1(3) . . . . ?
C131 C130 C135 C134 0.1(3) . . . . ?
C131 C132 C133 C134 0.3(3) . . . . ?
C132 C133 C134 C135 -0.4(3) . . . . ?
C133 C134 C135 C130 0.2(3) . . . . ?
C135 C130 C131 C132 -0.1(3) . . . . ?
C136 C109 C110 C111 96.5(2) . . . . ?
C136 C109 C138 C139 79.7(2) . . . . ?
C138 C109 C110 C111 -138.10(19) . . . . ?
C138 C109 C136 C137 -57.6(3) . . . . ?
C142 N102 C105 C104 32.4(3) . . . . ?
C142 N102 C105 C109 -149.89(18) . . . . ?
C142 N102 C111 C110 137.96(19) . . . . ?
C142 N102 C111 C140 -103.3(2) . . . . ?
C142 N102 C111 C141 18.5(3) . . . . ?
C142 C143 C144 C145 -1.9(4) . . . . ?
C142 C143 C148 C149 124.0(2) . . . . ?
C142 C143 C148 C150 -113.5(3) . . . . ?
C142 C147 C151 C152 -105.4(2) . . . . ?
C142 C147 C151 C153 130.7(2) . . . . ?
C143 C142 C147 C146 2.4(3) . . . . ?
C143 C142 C147 C151 -177.57(19) . . . . ?
C143 C144 C145 C146 2.1(4) . . . . ?
C144 C143 C148 C149 -55.3(3) . . . . ?
C144 C143 C148 C150 67.2(3) . . . . ?
C144 C145 C146 C147 0.1(4) . . . . ?
C145 C146 C147 C142 -2.3(4) . . . . ?
C145 C146 C147 C151 177.7(2) . . . . ?
C146 C147 C151 C152 74.6(3) . . . . ?
C146 C147 C151 C153 -49.3(3) . . . . ?
C147 C142 C143 C144 -0.4(3) . . . . ?
C147 C142 C143 C148 -179.66(19) . . . . ?
C148 C143 C144 C145 177.4(2) . . . . ?

loop_
_exptl_oxdiff_crystal_face_indexfrac_h
_exptl_oxdiff_crystal_face_indexfrac_k
_exptl_oxdiff_crystal_face_indexfrac_l
_exptl_oxdiff_crystal_face_x
_exptl_oxdiff_crystal_face_y
_exptl_oxdiff_crystal_face_z
1.0001 0.0006 -0.0002 0.0008 0.0464 0.0233
-1.0001 -0.0006 0.0002 -0.0008 -0.0464 -0.0233
-0.0009 1.0011 1.9970 0.0596 -0.0157 0.0824
0.0009 -1.0011 -1.9970 -0.0596 0.0157 -0.0824
-0.0003 0.0011 0.9983 0.0338 -0.0040 0.0210
0.0003 -0.0011 -0.9983 -0.0338 0.0040 -0.0210
1.0002 0.9984 -0.9980 -0.0408 0.0428 0.0426
-1.0002 -0.9984 0.9980 0.0408 -0.0428 -0.0426
1.0001 -0.9971 0.9975 0.0425 0.0499 0.0040
-1.0001 0.9971 -0.9975 -0.0425 -0.0499 -0.0040
-1.0003 1.9960 -0.9970 -0.0504 -0.0575 0.0363
-2.0011 1.9976 0.9997 0.0163 -0.1119 0.0551
-0.0001 -0.9978 0.9978 0.0417 0.0036 -0.0193
